data_4063391
loop_
_publ_author_name
'Hu, Jiurong'
'Wen, Jialin'
'Wu, Dehong'
'Zhang, Rui'
'Liu, Guifeng'
'Jiang, Qibai'
'Li, Yizhi'
'Yan, Hong'

_publ_section_title
;
 Multinuclear Self-Assembly via a (p-Cymene)ruthenium Unit and
 ano-Carborane Selenolate Ligand
;
_journal_issue 2
_journal_name_full Organometallics
_journal_page_first 298
_journal_page_last 304
_journal_paper_doi 10.1021/om1010275
_journal_volume 30
_journal_year 2011
_chemical_formula_sum 'C28 H70 B40 O2 Ru4 Se8'
_chemical_formula_weight 1907.20
_chemical_name_systematic
; 
 ? 
;
_space_group_IT_number 15
_symmetry_cell_setting monoclinic
_symmetry_space_group_name_Hall '-C 2yc'
_symmetry_space_group_name_H-M 'C 1 2/c 1'
_atom_sites_solution_hydrogens geom
_atom_sites_solution_primary direct
_atom_sites_solution_secondary difmap
_audit_creation_method SHELXL-97
_cell_angle_alpha 90.00
_cell_angle_beta 126.497(2)
_cell_angle_gamma 90.00
_cell_formula_units_Z 4
_cell_length_a 28.816(4)
_cell_length_b 16.863(3)
_cell_length_c 18.751(3)
_cell_measurement_reflns_used 2930
_cell_measurement_temperature 291(2)
_cell_measurement_theta_max 22.56
_cell_measurement_theta_min 2.13
_cell_volume 7325(2)
_computing_cell_refinement 'Bruker SMART'
_computing_data_collection 'Bruker SMART'
_computing_data_reduction 'Bruker SAINT'
_computing_molecular_graphics 'Bruker SHELXTL'
_computing_publication_material 'Bruker SHELXTL'
_computing_structure_refinement 'SHELXL-97 (Sheldrick, 1997)'
_computing_structure_solution 'SHELXS-97 (Sheldrick, 1990)'
_diffrn_ambient_temperature 291(2)
_diffrn_measured_fraction_theta_full 0.997
_diffrn_measured_fraction_theta_max 0.997
_diffrn_measurement_device_type 'CCD area detector'
_diffrn_measurement_method 'phi and omega scans'
_diffrn_radiation_monochromator graphite
_diffrn_radiation_source 'fine-focus sealed tube'
_diffrn_radiation_type MoK\a
_diffrn_radiation_wavelength 0.71073
_diffrn_reflns_av_R_equivalents 0.0337
_diffrn_reflns_av_sigmaI/netI 0.0356
_diffrn_reflns_limit_h_max 33
_diffrn_reflns_limit_h_min -35
_diffrn_reflns_limit_k_max 20
_diffrn_reflns_limit_k_min -18
_diffrn_reflns_limit_l_max 23
_diffrn_reflns_limit_l_min -22
_diffrn_reflns_number 19299
_diffrn_reflns_theta_full 26.00
_diffrn_reflns_theta_max 26.00
_diffrn_reflns_theta_min 1.76
_exptl_absorpt_coefficient_mu 4.813
_exptl_absorpt_correction_T_max 0.5959
_exptl_absorpt_correction_T_min 0.5522
_exptl_absorpt_correction_type multi-scan
_exptl_absorpt_process_details '(SADABS; Sheldrick, 2003)'
_exptl_crystal_colour yellow
_exptl_crystal_density_diffrn 1.729
_exptl_crystal_density_method 'not measured'
_exptl_crystal_description block
_exptl_crystal_F_000 3608
_exptl_crystal_size_max 0.24
_exptl_crystal_size_mid 0.20
_exptl_crystal_size_min 0.18
_refine_diff_density_max 0.932
_refine_diff_density_min -0.690
_refine_diff_density_rms 0.096
_refine_ls_extinction_method none
_refine_ls_goodness_of_fit_ref 1.066
_refine_ls_hydrogen_treatment constr
_refine_ls_matrix_type full
_refine_ls_number_parameters 391
_refine_ls_number_reflns 7194
_refine_ls_number_restraints 0
_refine_ls_restrained_S_all 1.066
_refine_ls_R_factor_all 0.0473
_refine_ls_R_factor_gt 0.0357
_refine_ls_shift/su_max 0.000
_refine_ls_shift/su_mean 0.000
_refine_ls_structure_factor_coef Fsqd
_refine_ls_weighting_details 'calc w=1/[\s^2^(Fo^2^)+(0.0500P)^2^+1.9900P] where P=(Fo^2^+2Fc^2^)/3'
_refine_ls_weighting_scheme calc
_refine_ls_wR_factor_gt 0.0861
_refine_ls_wR_factor_ref 0.0905
_reflns_number_gt 5639
_reflns_number_total 7194
_reflns_threshold_expression >2sigma(I)
_cod_data_source_file om1010275_si_001.cif
_cod_data_source_block 4
_cod_depositor_comments
;
The following automatic conversions were performed:

'_symmetry_cell_setting' value 'Monoclinic' changed to 'monoclinic'
according to the built-in table from CIF Core dictionary named
'cif_core.dic' version 2.4.1 from
2010-06-29.

'_exptl_absorpt_correction_type' value 'Multi-scan'
changed to 'multi-scan' according to the built-in table from CIF Core
dictionary named 'cif_core.dic' version 2.4.1 from 2010-06-29.

Automatic conversion script
Id: cif_fix_values 1646 2011-03-28 12:23:43Z adriana 
;
_cod_original_cell_volume 7324.7(19)
_cod_original_sg_symbol_H-M 'C2/c  '
_cod_database_code 4063391

loop_
_symmetry_equiv_pos_as_xyz
'x, y, z'
'-x, y, -z+1/2'
'x+1/2, y+1/2, z'
'-x+1/2, y+1/2, -z+1/2'
'-x, -y, -z'
'x, -y, z-1/2'
'-x+1/2, -y+1/2, -z'
'x+1/2, -y+1/2, z-1/2'

loop_
_atom_site_label
_atom_site_type_symbol
_atom_site_fract_x
_atom_site_fract_y
_atom_site_fract_z
_atom_site_U_iso_or_equiv
_atom_site_adp_type
_atom_site_occupancy
_atom_site_symmetry_multiplicity
_atom_site_calc_flag
_atom_site_refinement_flags
_atom_site_disorder_assembly
_atom_site_disorder_group
B3 B 0.9176(2) 0.4710(3) 0.5957(3) 0.0453(11) Uani 1 1 d . . .
B4 B 0.8504(2) 0.5076(3) 0.5734(4) 0.0505(13) Uani 1 1 d . . .
H4 H 0.8359 0.4918 0.6141 0.061 Uiso 1 1 calc R . .
B5 B 0.7999(2) 0.5166(3) 0.4587(4) 0.0492(12) Uani 1 1 d . . .
H5 H 0.7537 0.5064 0.4261 0.059 Uiso 1 1 calc R . .
B6 B 0.8338(2) 0.4890(3) 0.4070(3) 0.0411(10) Uani 1 1 d . . .
H6 H 0.8098 0.4606 0.3414 0.049 Uiso 1 1 calc R . .
B7 B 0.9431(2) 0.5412(3) 0.5618(4) 0.0543(14) Uani 1 1 d . . .
H7 H 0.9898 0.5478 0.5962 0.065 Uiso 1 1 calc R . .
B8 B 0.9101(3) 0.5722(4) 0.6109(4) 0.0591(15) Uani 1 1 d . . .
H8 H 0.9350 0.5992 0.6774 0.071 Uiso 1 1 calc R . .
B9 B 0.8407(2) 0.6030(3) 0.5287(4) 0.0539(13) Uani 1 1 d . . .
H9 H 0.8209 0.6510 0.5420 0.065 Uiso 1 1 calc R . .
B10 B 0.8264(2) 0.5913(3) 0.4227(4) 0.0514(13) Uani 1 1 d . . .
H10 H 0.7965 0.6308 0.3669 0.062 Uiso 1 1 calc R . .
B11 B 0.8910(2) 0.5529(3) 0.4436(4) 0.0475(12) Uani 1 1 d . . .
H11 H 0.9033 0.5668 0.3997 0.057 Uiso 1 1 calc R . .
B12 B 0.8948(2) 0.6238(3) 0.5164(4) 0.0550(14) Uani 1 1 d . . .
H12 H 0.9099 0.6846 0.5199 0.066 Uiso 1 1 calc R . .
B13 B 1.0546(2) 0.2369(3) 0.5958(4) 0.0414(10) Uani 1 1 d . . .
H13 H 1.0358 0.2887 0.5517 0.050 Uiso 1 1 calc R . .
B14 B 1.0353(2) 0.1385(4) 0.5548(4) 0.0499(12) Uani 1 1 d . . .
H14 H 1.0042 0.1261 0.4835 0.060 Uiso 1 1 calc R . .
B15 B 1.0364(2) 0.0814(3) 0.6312(4) 0.0466(12) Uani 1 1 d . . .
H15 H 1.0057 0.0321 0.6098 0.056 Uiso 1 1 calc R . .
B16 B 1.0592(2) 0.1402(3) 0.7263(4) 0.0478(12) Uani 1 1 d . . .
H16 H 1.0434 0.1296 0.7663 0.057 Uiso 1 1 calc R . .
B17 B 1.1271(2) 0.2334(3) 0.6941(4) 0.0469(12) Uani 1 1 d . . .
H17 H 1.1564 0.2841 0.7138 0.056 Uiso 1 1 calc R . .
B18 B 1.1065(2) 0.1729(3) 0.6058(4) 0.0494(12) Uani 1 1 d . . .
H18 H 1.1233 0.1842 0.5672 0.059 Uiso 1 1 calc R . .
B19 B 1.0950(2) 0.0787(3) 0.6238(4) 0.0518(13) Uani 1 1 d . . .
H19 H 1.1036 0.0272 0.5971 0.062 Uiso 1 1 calc R . .
B20 B 1.1090(2) 0.0781(3) 0.7311(4) 0.0535(13) Uani 1 1 d . . .
H20 H 1.1264 0.0259 0.7748 0.064 Uiso 1 1 calc R . .
B21 B 1.1280(2) 0.1751(3) 0.7731(4) 0.0463(12) Uani 1 1 d . . .
H21 H 1.1574 0.1878 0.8446 0.056 Uiso 1 1 calc R . .
B22 B 1.1518(2) 0.1340(3) 0.7120(4) 0.0522(13) Uani 1 1 d . . .
H22 H 1.1972 0.1184 0.7436 0.063 Uiso 1 1 calc R . .
C1 C 0.85040(17) 0.4447(3) 0.5018(3) 0.0399(9) Uani 1 1 d . . .
C2 C 0.90506(18) 0.4668(3) 0.4961(3) 0.0417(9) Uani 1 1 d . . .
C3 C 1.01841(18) 0.1776(3) 0.6187(3) 0.0393(9) Uani 1 1 d . . .
C4 C 1.07178(18) 0.2324(3) 0.7005(3) 0.0414(9) Uani 1 1 d . . .
C5 C 0.8536(2) 0.2805(3) 0.2955(3) 0.0560(12) Uani 1 1 d . . .
C6 C 0.8028(2) 0.2881(3) 0.2891(3) 0.0580(13) Uani 1 1 d . . .
H6A H 0.7828 0.3393 0.2722 0.070 Uiso 1 1 calc R . .
C7 C 0.7869(2) 0.2282(3) 0.3231(3) 0.0499(11) Uani 1 1 d . . .
H7A H 0.7556 0.2393 0.3282 0.060 Uiso 1 1 calc R . .
C8 C 0.8193(2) 0.1605(3) 0.3626(3) 0.0506(11) Uani 1 1 d . . .
C9 C 0.8697(2) 0.1515(3) 0.3672(3) 0.0508(11) Uani 1 1 d . . .
H9A H 0.8971 0.1090 0.4034 0.061 Uiso 1 1 calc R . .
C10 C 0.8857(2) 0.2121(3) 0.3361(3) 0.0538(12) Uani 1 1 d . . .
H10A H 0.9252 0.2109 0.3532 0.065 Uiso 1 1 calc R . .
C11 C 0.8707(2) 0.3406(4) 0.2616(3) 0.0629(14) Uani 1 1 d . . .
H11A H 0.8504 0.3332 0.1989 0.094 Uiso 1 1 calc R . .
H11B H 0.9115 0.3371 0.2907 0.094 Uiso 1 1 calc R . .
H11C H 0.8615 0.3918 0.2725 0.094 Uiso 1 1 calc R . .
C12 C 0.8014(2) 0.0955(3) 0.4002(4) 0.0562(12) Uani 1 1 d . . .
H12A H 0.8372 0.0665 0.4426 0.067 Uiso 1 1 calc R . .
C13 C 0.7802(2) 0.1208(4) 0.4540(4) 0.0662(14) Uani 1 1 d . . .
H13A H 0.7754 0.0748 0.4793 0.099 Uiso 1 1 calc R . .
H13B H 0.7438 0.1476 0.4161 0.099 Uiso 1 1 calc R . .
H13C H 0.8079 0.1558 0.5007 0.099 Uiso 1 1 calc R . .
C14 C 0.7628(2) 0.0359(3) 0.3332(3) 0.0633(15) Uani 1 1 d . . .
H14A H 0.7579 -0.0074 0.3613 0.095 Uiso 1 1 calc R . .
H14B H 0.7795 0.0165 0.3049 0.095 Uiso 1 1 calc R . .
H14C H 0.7260 0.0595 0.2896 0.095 Uiso 1 1 calc R . .
O1W O 0.9725(5) 0.8750(9) 0.7255(7) 0.075(4) Uani 0.30 1 d P . .
H1WA H 0.9628 0.9087 0.6851 0.112 Uiso 0.30 1 d PR . .
H1WC H 1.0091 0.8730 0.7617 0.112 Uiso 0.30 1 d PR . .
O2W O 0.8818(4) 0.8922(7) 0.6045(6) 0.048(2) Uani 0.30 1 d P . .
H2WA H 0.8740 0.9413 0.6008 0.072 Uiso 0.30 1 d PR . .
H2WB H 0.8775 0.8774 0.5576 0.072 Uiso 0.30 1 d PR . .
O3W O 0.8063(3) 0.7594(5) 0.5563(6) 0.053(2) Uani 0.40 1 d P . .
H3WD H 0.8289 0.7986 0.5710 0.064 Uiso 0.40 1 d PR . .
H3WA H 0.7726 0.7717 0.5115 0.080 Uiso 0.40 1 d PR . .
Ru1 Ru 0.947491(14) 0.33710(2) 0.63247(2) 0.03781(10) Uani 1 1 d . . .
Ru2 Ru 0.873167(14) 0.26419(2) 0.43024(2) 0.03858(9) Uani 1 1 d . . .
Se1 Se 0.840661(18) 0.33325(3) 0.51202(3) 0.03858(11) Uani 1 1 d . . .
Se2 Se 0.944795(17) 0.37314(2) 0.49866(3) 0.03842(11) Uani 1 1 d . . .
Se3 Se 0.939217(18) 0.20170(2) 0.58162(3) 0.03797(11) Uani 1 1 d . . .
Se4 Se 1.053090(18) 0.33212(2) 0.73525(3) 0.03818(11) Uani 1 1 d . . .

loop_
_atom_site_aniso_label
_atom_site_aniso_U_11
_atom_site_aniso_U_22
_atom_site_aniso_U_33
_atom_site_aniso_U_23
_atom_site_aniso_U_13
_atom_site_aniso_U_12
B3 0.049(3) 0.036(3) 0.052(3) -0.015(2) 0.031(2) -0.003(2)
B4 0.059(3) 0.042(3) 0.056(3) -0.005(2) 0.036(3) 0.013(2)
B5 0.054(3) 0.037(3) 0.060(3) -0.005(2) 0.035(3) 0.004(2)
B6 0.045(3) 0.032(2) 0.057(3) 0.004(2) 0.036(2) 0.0007(19)
B7 0.049(3) 0.037(3) 0.058(3) 0.000(2) 0.022(3) 0.007(2)
B8 0.064(4) 0.041(3) 0.051(3) -0.005(2) 0.023(3) 0.006(3)
B9 0.044(3) 0.042(3) 0.065(3) -0.016(3) 0.026(3) -0.005(2)
B10 0.043(3) 0.041(3) 0.053(3) 0.003(2) 0.019(2) 0.001(2)
B11 0.048(3) 0.030(2) 0.051(3) -0.001(2) 0.022(2) -0.004(2)
B12 0.048(3) 0.038(3) 0.053(3) -0.011(2) 0.016(2) 0.003(2)
B13 0.050(3) 0.037(2) 0.058(3) 0.005(2) 0.043(2) 0.004(2)
B14 0.049(3) 0.051(3) 0.054(3) -0.009(2) 0.032(2) 0.004(2)
B15 0.039(2) 0.030(2) 0.052(3) -0.003(2) 0.018(2) -0.006(2)
B16 0.047(3) 0.037(3) 0.059(3) 0.010(2) 0.031(3) 0.001(2)
B17 0.045(3) 0.046(3) 0.058(3) -0.014(2) 0.035(2) -0.007(2)
B18 0.050(3) 0.038(3) 0.062(3) -0.014(2) 0.035(3) -0.009(2)
B19 0.043(3) 0.037(3) 0.065(3) -0.006(2) 0.026(3) 0.003(2)
B20 0.044(3) 0.036(3) 0.061(3) -0.006(2) 0.020(3) -0.001(2)
B21 0.044(3) 0.032(2) 0.053(3) -0.006(2) 0.024(2) 0.001(2)
B22 0.038(3) 0.043(3) 0.069(3) -0.016(3) 0.028(2) -0.005(2)
C1 0.037(2) 0.033(2) 0.048(2) 0.0042(18) 0.0245(19) 0.0053(17)
C2 0.044(2) 0.031(2) 0.052(2) -0.0030(18) 0.030(2) -0.0069(17)
C3 0.036(2) 0.041(2) 0.042(2) -0.0015(18) 0.0242(19) -0.0009(17)
C4 0.039(2) 0.039(2) 0.053(2) -0.0039(19) 0.030(2) -0.0053(18)
C5 0.066(3) 0.057(3) 0.045(2) -0.002(2) 0.033(2) 0.005(2)
C6 0.060(3) 0.051(3) 0.043(2) -0.009(2) 0.020(2) -0.006(2)
C7 0.044(2) 0.037(2) 0.044(2) 0.0025(19) 0.013(2) 0.0023(19)
C8 0.041(2) 0.050(3) 0.040(2) -0.0068(19) 0.012(2) -0.002(2)
C9 0.053(3) 0.041(2) 0.053(3) -0.013(2) 0.029(2) -0.001(2)
C10 0.065(3) 0.050(3) 0.052(3) -0.009(2) 0.037(2) -0.002(2)
C11 0.063(3) 0.076(4) 0.034(2) 0.001(2) 0.021(2) 0.000(3)
C12 0.040(2) 0.042(3) 0.070(3) -0.004(2) 0.024(2) -0.006(2)
C13 0.052(3) 0.066(4) 0.060(3) 0.010(3) 0.022(3) 0.003(3)
C14 0.048(3) 0.058(3) 0.039(2) 0.001(2) 0.002(2) -0.015(2)
O1W 0.042(6) 0.109(11) 0.034(5) 0.014(6) 0.001(4) -0.005(7)
O2W 0.043(5) 0.049(6) 0.040(5) -0.008(5) 0.018(4) 0.010(5)
O3W 0.047(4) 0.032(4) 0.080(6) -0.018(4) 0.037(4) -0.003(3)
Ru1 0.03966(19) 0.03363(18) 0.0455(2) -0.00048(14) 0.02822(16) -0.00150(13)
Ru2 0.04017(18) 0.03518(18) 0.04541(19) -0.00044(14) 0.02817(16) -0.00124(14)
Se1 0.0400(2) 0.0347(2) 0.0463(2) -0.00055(16) 0.02854(19) -0.00170(16)
Se2 0.0403(2) 0.0342(2) 0.0464(2) -0.00014(17) 0.02889(19) -0.00139(17)
Se3 0.0395(2) 0.0341(2) 0.0451(2) -0.00042(17) 0.02776(19) -0.00131(17)
Se4 0.0396(2) 0.0343(2) 0.0453(2) -0.00013(17) 0.02775(19) -0.00163(16)

loop_
_atom_type_symbol
_atom_type_description
_atom_type_scat_dispersion_real
_atom_type_scat_dispersion_imag
_atom_type_scat_source
C C 0.0033 0.0016 'International Tables Vol C Tables 4.2.6.8 and 6.1.1.4'
H H 0.0000 0.0000 'International Tables Vol C Tables 4.2.6.8 and 6.1.1.4'
B B 0.0013 0.0007 'International Tables Vol C Tables 4.2.6.8 and 6.1.1.4'
Ru Ru -1.2594 0.8363 'International Tables Vol C Tables 4.2.6.8 and 6.1.1.4'
Se Se -0.0929 2.2259 'International Tables Vol C Tables 4.2.6.8 and 6.1.1.4'
O O 0.0106 0.0060 'International Tables Vol C Tables 4.2.6.8 and 6.1.1.4'

loop_
_geom_angle_atom_site_label_1
_geom_angle_atom_site_label_2
_geom_angle_atom_site_label_3
_geom_angle
_geom_angle_site_symmetry_1
_geom_angle_site_symmetry_3
_geom_angle_publ_flag
C2 B3 B7 57.9(3) . . ?
C2 B3 C1 59.2(3) . . ?
B7 B3 C1 105.6(4) . . ?
C2 B3 B8 104.7(4) . . ?
B7 B3 B8 60.6(4) . . ?
C1 B3 B8 104.1(4) . . ?
C2 B3 B4 105.2(4) . . ?
B7 B3 B4 108.3(4) . . ?
C1 B3 B4 57.4(3) . . ?
B8 B3 B4 59.8(3) . . ?
C2 B3 Ru1 94.8(3) . . ?
B7 B3 Ru1 127.4(3) . . ?
C1 B3 Ru1 92.6(3) . . ?
B8 B3 Ru1 158.9(4) . . ?
B4 B3 Ru1 122.8(3) . . ?
C1 B4 B5 58.4(3) . . ?
C1 B4 B9 105.6(4) . . ?
B5 B4 B9 63.5(3) . . ?
C1 B4 B8 103.7(4) . . ?
B5 B4 B8 109.5(4) . . ?
B9 B4 B8 58.3(3) . . ?
C1 B4 B3 58.4(3) . . ?
B5 B4 B3 107.7(4) . . ?
B9 B4 B3 105.4(4) . . ?
B8 B4 B3 58.4(3) . . ?
C1 B4 H4 124.9 . . ?
B5 B4 H4 119.6 . . ?
B9 B4 H4 122.2 . . ?
B8 B4 H4 123.3 . . ?
B3 B4 H4 123.2 . . ?
C1 B5 B4 59.8(3) . . ?
C1 B5 B6 58.8(3) . . ?
B4 B5 B6 108.7(4) . . ?
C1 B5 B10 104.3(4) . . ?
B4 B5 B10 107.1(4) . . ?
B6 B5 B10 59.5(3) . . ?
C1 B5 B9 103.0(4) . . ?
B4 B5 B9 58.6(3) . . ?
B6 B5 B9 105.6(4) . . ?
B10 B5 B9 58.7(3) . . ?
C1 B5 H5 124.7 . . ?
B4 B5 H5 121.1 . . ?
B6 B5 H5 121.8 . . ?
B10 B5 H5 123.0 . . ?
B9 B5 H5 124.6 . . ?
C1 B6 B11 104.3(4) . . ?
C1 B6 C2 58.1(3) . . ?
B11 B6 C2 57.0(3) . . ?
C1 B6 B10 103.7(4) . . ?
B11 B6 B10 60.8(3) . . ?
C2 B6 B10 103.7(3) . . ?
C1 B6 B5 57.3(3) . . ?
B11 B6 B5 108.6(4) . . ?
C2 B6 B5 104.3(4) . . ?
B10 B6 B5 60.3(3) . . ?
C1 B6 H6 125.0 . . ?
B11 B6 H6 122.1 . . ?
C2 B6 H6 125.2 . . ?
B10 B6 H6 123.2 . . ?
B5 B6 H6 122.2 . . ?
C2 B7 B3 60.3(3) . . ?
C2 B7 B8 107.2(4) . . ?
B3 B7 B8 61.4(3) . . ?
C2 B7 B12 104.8(4) . . ?
B3 B7 B12 109.4(4) . . ?
B8 B7 B12 60.3(3) . . ?
C2 B7 B11 57.6(3) . . ?
B3 B7 B11 107.9(4) . . ?
B8 B7 B11 107.4(4) . . ?
B12 B7 B11 59.1(3) . . ?
C2 B7 H7 123.8 . . ?
B3 B7 H7 120.1 . . ?
B8 B7 H7 121.3 . . ?
B12 B7 H7 122.3 . . ?
B11 B7 H7 123.0 . . ?
B9 B8 B7 108.9(4) . . ?
B9 B8 B3 109.5(4) . . ?
B7 B8 B3 58.0(3) . . ?
B9 B8 B12 59.6(3) . . ?
B7 B8 B12 60.8(3) . . ?
B3 B8 B12 107.1(4) . . ?
B9 B8 B4 59.9(3) . . ?
B7 B8 B4 107.8(4) . . ?
B3 B8 B4 61.8(3) . . ?
B12 B8 B4 107.2(4) . . ?
B9 B8 H8 120.9 . . ?
B7 B8 H8 121.9 . . ?
B3 B8 H8 121.6 . . ?
B12 B8 H8 122.3 . . ?
B4 B8 H8 121.5 . . ?
B8 B9 B12 61.6(4) . . ?
B8 B9 B4 61.8(4) . . ?
B12 B9 B4 110.2(4) . . ?
B8 B9 B10 109.7(4) . . ?
B12 B9 B10 60.4(3) . . ?
B4 B9 B10 107.2(4) . . ?
B8 B9 B5 107.9(4) . . ?
B12 B9 B5 107.8(4) . . ?
B4 B9 B5 57.9(3) . . ?
B10 B9 B5 59.4(3) . . ?
B8 B9 H9 120.0 . . ?
B12 B9 H9 120.4 . . ?
B4 B9 H9 121.6 . . ?
B10 B9 H9 121.7 . . ?
B5 B9 H9 123.2 . . ?
B12 B10 B11 59.6(3) . . ?
B12 B10 B6 106.9(4) . . ?
B11 B10 B6 58.2(3) . . ?
B12 B10 B9 58.6(3) . . ?
B11 B10 B9 106.1(4) . . ?
B6 B10 B9 108.6(4) . . ?
B12 B10 B5 108.3(4) . . ?
B11 B10 B5 106.5(4) . . ?
B6 B10 B5 60.2(3) . . ?
B9 B10 B5 61.9(3) . . ?
B12 B10 H10 122.3 . . ?
B11 B10 H10 123.6 . . ?
B6 B10 H10 122.1 . . ?
B9 B10 H10 121.6 . . ?
B5 B10 H10 121.0 . . ?
C2 B11 B6 62.0(3) . . ?
C2 B11 B12 104.6(4) . . ?
B6 B11 B12 109.5(4) . . ?
C2 B11 B10 107.6(4) . . ?
B6 B11 B10 61.0(3) . . ?
B12 B11 B10 60.1(3) . . ?
C2 B11 B7 56.3(3) . . ?
B6 B11 B7 108.6(4) . . ?
B12 B11 B7 60.0(3) . . ?
B10 B11 B7 107.9(4) . . ?
C2 B11 H11 123.8 . . ?
B6 B11 H11 119.5 . . ?
B12 B11 H11 122.3 . . ?
B10 B11 H11 121.3 . . ?
B7 B11 H11 122.7 . . ?
B9 B12 B11 108.4(4) . . ?
B9 B12 B10 60.9(3) . . ?
B11 B12 B10 60.3(3) . . ?
B9 B12 B8 58.7(4) . . ?
B11 B12 B8 107.7(4) . . ?
B10 B12 B8 107.8(4) . . ?
B9 B12 B7 106.5(4) . . ?
B11 B12 B7 60.9(3) . . ?
B10 B12 B7 108.8(4) . . ?
B8 B12 B7 58.8(3) . . ?
B9 B12 H12 122.2 . . ?
B11 B12 H12 121.1 . . ?
B10 B12 H12 120.9 . . ?
B8 B12 H12 122.8 . . ?
B7 B12 H12 122.0 . . ?
C3 B13 C4 58.8(2) . . ?
C3 B13 B18 103.1(4) . . ?
C4 B13 B18 101.7(4) . . ?
C3 B13 B14 58.0(3) . . ?
C4 B13 B14 105.0(4) . . ?
B18 B13 B14 60.0(3) . . ?
C3 B13 B17 104.0(4) . . ?
C4 B13 B17 56.9(3) . . ?
B18 B13 B17 58.1(3) . . ?
B14 B13 B17 106.9(4) . . ?
C3 B13 H13 124.4 . . ?
C4 B13 H13 125.0 . . ?
B18 B13 H13 124.9 . . ?
B14 B13 H13 122.0 . . ?
B17 B13 H13 123.5 . . ?
C3 B14 B15 59.4(3) . . ?
C3 B14 B19 106.1(4) . . ?
B15 B14 B19 62.1(3) . . ?
C3 B14 B18 102.8(4) . . ?
B15 B14 B18 107.1(4) . . ?
B19 B14 B18 58.0(3) . . ?
C3 B14 B13 58.0(3) . . ?
B15 B14 B13 108.6(4) . . ?
B19 B14 B13 107.8(4) . . ?
B18 B14 B13 59.7(3) . . ?
C3 B14 H14 124.9 . . ?
B15 B14 H14 120.5 . . ?
B19 B14 H14 121.7 . . ?
B18 B14 H14 124.3 . . ?
B13 B14 H14 121.6 . . ?
C3 B15 B14 59.2(3) . . ?
C3 B15 B19 104.1(4) . . ?
B14 B15 B19 59.6(3) . . ?
C3 B15 B16 60.2(3) . . ?
B14 B15 B16 109.6(4) . . ?
B19 B15 B16 106.8(4) . . ?
C3 B15 B20 104.3(3) . . ?
B14 B15 B20 108.7(4) . . ?
B19 B15 B20 60.5(3) . . ?
B16 B15 B20 57.9(3) . . ?
C3 B15 H15 124.4 . . ?
B14 B15 H15 120.5 . . ?
B19 B15 H15 123.1 . . ?
B16 B15 H15 121.5 . . ?
B20 B15 H15 122.8 . . ?
B21 B16 C4 57.8(3) . . ?
B21 B16 B20 61.0(3) . . ?
C4 B16 B20 104.7(4) . . ?
B21 B16 C3 104.3(4) . . ?
C4 B16 C3 57.3(3) . . ?
B20 B16 C3 104.3(4) . . ?
B21 B16 B15 109.1(4) . . ?
C4 B16 B15 103.5(4) . . ?
B20 B16 B15 61.3(3) . . ?
C3 B16 B15 56.7(3) . . ?
B21 B16 H16 121.7 . . ?
C4 B16 H16 125.2 . . ?
B20 B16 H16 122.2 . . ?
C3 B16 H16 125.5 . . ?
B15 B16 H16 122.3 . . ?
C4 B17 B18 105.4(4) . . ?
C4 B17 B21 58.1(3) . . ?
B18 B17 B21 107.5(4) . . ?
C4 B17 B22 105.7(4) . . ?
B18 B17 B22 59.4(3) . . ?
B21 B17 B22 60.7(3) . . ?
C4 B17 B13 59.5(3) . . ?
B18 B17 B13 60.3(3) . . ?
B21 B17 B13 108.0(4) . . ?
B22 B17 B13 108.5(4) . . ?
C4 B17 H17 124.2 . . ?
B18 B17 H17 122.5 . . ?
B21 B17 H17 121.8 . . ?
B22 B17 H17 121.9 . . ?
B13 B17 H17 121.0 . . ?
B19 B18 B17 111.1(5) . . ?
B19 B18 B22 61.3(3) . . ?
B17 B18 B22 61.8(3) . . ?
B19 B18 B13 109.9(4) . . ?
B17 B18 B13 61.6(3) . . ?
B22 B18 B13 111.4(4) . . ?
B19 B18 B14 60.0(3) . . ?
B17 B18 B14 109.8(4) . . ?
B22 B18 B14 109.6(4) . . ?
B13 B18 B14 60.3(3) . . ?
B19 B18 H18 120.5 . . ?
B17 B18 H18 119.7 . . ?
B22 B18 H18 119.8 . . ?
B13 B18 H18 120.1 . . ?
B14 B18 H18 121.6 . . ?
B18 B19 B14 62.1(3) . . ?
B18 B19 B22 60.4(3) . . ?
B14 B19 B22 110.5(4) . . ?
B18 B19 B15 107.4(4) . . ?
B14 B19 B15 58.4(3) . . ?
B22 B19 B15 108.1(4) . . ?
B18 B19 B20 106.7(4) . . ?
B14 B19 B20 107.5(4) . . ?
B22 B19 B20 59.0(3) . . ?
B15 B19 B20 60.3(3) . . ?
B18 B19 H19 121.6 . . ?
B14 B19 H19 120.7 . . ?
B22 B19 H19 120.9 . . ?
B15 B19 H19 122.5 . . ?
B20 B19 H19 122.8 . . ?
B16 B20 B22 109.0(4) . . ?
B16 B20 B21 59.2(3) . . ?
B22 B20 B21 61.4(3) . . ?
B16 B20 B15 60.8(3) . . ?
B22 B20 B15 107.2(4) . . ?
B21 B20 B15 107.3(4) . . ?
B16 B20 B19 108.1(4) . . ?
B22 B20 B19 59.1(3) . . ?
B21 B20 B19 107.5(4) . . ?
B15 B20 B19 59.2(3) . . ?
B16 B20 H20 121.2 . . ?
B22 B20 H20 121.3 . . ?
B21 B20 H20 121.9 . . ?
B15 B20 H20 122.2 . . ?
B19 B20 H20 122.5 . . ?
C4 B21 B16 61.3(3) . . ?
C4 B21 B20 106.4(4) . . ?
B16 B21 B20 59.8(3) . . ?
C4 B21 B17 58.0(3) . . ?
B16 B21 B17 108.9(4) . . ?
B20 B21 B17 107.2(4) . . ?
C4 B21 B22 104.9(4) . . ?
B16 B21 B22 107.7(4) . . ?
B20 B21 B22 59.1(3) . . ?
B17 B21 B22 59.8(3) . . ?
C4 B21 H21 123.5 . . ?
B16 B21 H21 120.5 . . ?
B20 B21 H21 122.6 . . ?
B17 B21 H21 121.9 . . ?
B22 B21 H21 123.0 . . ?
B18 B22 B20 107.3(4) . . ?
B18 B22 B19 58.3(3) . . ?
B20 B22 B19 61.9(3) . . ?
B18 B22 B17 58.8(3) . . ?
B20 B22 B17 107.2(4) . . ?
B19 B22 B17 106.3(4) . . ?
B18 B22 B21 106.0(4) . . ?
B20 B22 B21 59.5(3) . . ?
B19 B22 B21 108.2(4) . . ?
B17 B22 B21 59.4(3) . . ?
B18 B22 H22 123.4 . . ?
B20 B22 H22 121.2 . . ?
B19 B22 H22 121.7 . . ?
B17 B22 H22 122.9 . . ?
B21 B22 H22 122.3 . . ?
C2 C1 B5 112.5(4) . . ?
C2 C1 B4 110.5(4) . . ?
B5 C1 B4 61.8(3) . . ?
C2 C1 B6 62.1(3) . . ?
B5 C1 B6 63.9(3) . . ?
B4 C1 B6 114.4(4) . . ?
C2 C1 B3 59.0(3) . . ?
B5 C1 B3 115.4(4) . . ?
B4 C1 B3 64.2(3) . . ?
B6 C1 B3 113.4(3) . . ?
C2 C1 Se1 114.8(3) . . ?
B5 C1 Se1 127.9(3) . . ?
B4 C1 Se1 117.3(3) . . ?
B6 C1 Se1 124.1(3) . . ?
B3 C1 Se1 106.9(3) . . ?
B7 C2 B11 66.2(3) . . ?
B7 C2 B3 61.8(3) . . ?
B11 C2 B3 115.9(4) . . ?
B7 C2 C1 110.7(4) . . ?
B11 C2 C1 108.9(4) . . ?
B3 C2 C1 61.9(3) . . ?
B7 C2 B6 115.7(4) . . ?
B11 C2 B6 60.9(3) . . ?
B3 C2 B6 113.9(3) . . ?
C1 C2 B6 59.8(3) . . ?
B7 C2 Se2 119.0(3) . . ?
B11 C2 Se2 131.3(3) . . ?
B3 C2 Se2 105.9(3) . . ?
C1 C2 Se2 112.3(3) . . ?
B6 C2 Se2 122.6(3) . . ?
C4 C3 B13 61.9(3) . . ?
C4 C3 B14 112.1(3) . . ?
B13 C3 B14 64.0(3) . . ?
C4 C3 B15 111.7(3) . . ?
B13 C3 B15 115.2(4) . . ?
B14 C3 B15 61.4(3) . . ?
C4 C3 B16 61.1(3) . . ?
B13 C3 B16 114.8(3) . . ?
B14 C3 B16 113.8(4) . . ?
B15 C3 B16 63.1(3) . . ?
C4 C3 Se3 116.6(3) . . ?
B13 C3 Se3 123.2(3) . . ?
B14 C3 Se3 126.3(3) . . ?
B15 C3 Se3 116.1(3) . . ?
B16 C3 Se3 108.8(3) . . ?
C3 C4 B17 109.8(3) . . ?
C3 C4 B21 110.3(3) . . ?
B17 C4 B21 63.9(3) . . ?
C3 C4 B13 59.3(3) . . ?
B17 C4 B13 63.7(3) . . ?
B21 C4 B13 116.0(4) . . ?
C3 C4 B16 61.7(3) . . ?
B17 C4 B16 113.4(4) . . ?
B21 C4 B16 60.9(3) . . ?
B13 C4 B16 113.1(4) . . ?
C3 C4 Se4 119.3(3) . . ?
B17 C4 Se4 118.1(3) . . ?
B21 C4 Se4 122.8(3) . . ?
B13 C4 Se4 112.8(3) . . ?
B16 C4 Se4 121.7(3) . . ?
C10 C5 C6 116.4(5) . . ?
C10 C5 C11 122.7(5) . . ?
C6 C5 C11 121.0(5) . . ?
C10 C5 Ru2 69.1(3) . . ?
C6 C5 Ru2 70.1(3) . . ?
C11 C5 Ru2 131.4(4) . . ?
C5 C6 C7 120.0(5) . . ?
C5 C6 Ru2 73.4(3) . . ?
C7 C6 Ru2 69.0(3) . . ?
C5 C6 H6A 119.4 . . ?
C7 C6 H6A 119.4 . . ?
Ru2 C6 H6A 119.4 . . ?
C8 C7 C6 122.6(5) . . ?
C8 C7 Ru2 72.3(3) . . ?
C6 C7 Ru2 73.5(3) . . ?
C8 C7 H7A 118.2 . . ?
C6 C7 H7A 118.2 . . ?
Ru2 C7 H7A 118.2 . . ?
C7 C8 C9 117.7(5) . . ?
C7 C8 C12 121.9(5) . . ?
C9 C8 C12 120.4(4) . . ?
C7 C8 Ru2 70.6(3) . . ?
C9 C8 Ru2 72.5(3) . . ?
C12 C8 Ru2 128.2(3) . . ?
C10 C9 C8 119.0(5) . . ?
C10 C9 Ru2 70.8(3) . . ?
C8 C9 Ru2 70.0(3) . . ?
C10 C9 H9A 119.8 . . ?
C8 C9 H9A 119.8 . . ?
Ru2 C9 H9A 119.8 . . ?
C9 C10 C5 124.3(5) . . ?
C9 C10 Ru2 72.5(3) . . ?
C5 C10 Ru2 74.5(3) . . ?
C9 C10 H10A 117.4 . . ?
C5 C10 H10A 117.4 . . ?
Ru2 C10 H10A 117.4 . . ?
C5 C11 H11A 109.5 . . ?
C5 C11 H11B 109.5 . . ?
H11A C11 H11B 109.5 . . ?
C5 C11 H11C 109.5 . . ?
H11A C11 H11C 109.5 . . ?
H11B C11 H11C 109.5 . . ?
C14 C12 C13 111.2(5) . . ?
C14 C12 C8 112.4(5) . . ?
C13 C12 C8 118.6(4) . . ?
C14 C12 H12A 104.3 . . ?
C13 C12 H12A 104.3 . . ?
C8 C12 H12A 104.3 . . ?
C12 C13 H13A 109.5 . . ?
C12 C13 H13B 109.5 . . ?
H13A C13 H13B 109.5 . . ?
C12 C13 H13C 109.5 . . ?
H13A C13 H13C 109.5 . . ?
H13B C13 H13C 109.5 . . ?
C12 C14 H14A 109.5 . . ?
C12 C14 H14B 109.5 . . ?
H14A C14 H14B 109.5 . . ?
C12 C14 H14C 109.5 . . ?
H14A C14 H14C 109.5 . . ?
H14B C14 H14C 109.5 . . ?
O1W O1W H1WA 104.5 2_756 . ?
O1W O1W H1WC 5.2 2_756 . ?
H1WA O1W H1WC 109.5 . . ?
H2WA O2W H2WB 109.5 . . ?
H3WD O3W H3WA 109.5 . . ?
B3 Ru1 Se3 147.93(12) . . ?
B3 Ru1 Se4 109.18(13) . . ?
Se3 Ru1 Se4 93.583(18) . . ?
B3 Ru1 Se4 96.03(13) . 2_756 ?
Se3 Ru1 Se4 107.558(19) . 2_756 ?
Se4 Ru1 Se4 87.50(2) . 2_756 ?
B3 Ru1 Se1 73.95(12) . . ?
Se3 Ru1 Se1 80.864(17) . . ?
Se4 Ru1 Se1 172.15(2) . . ?
Se4 Ru1 Se1 99.43(2) 2_756 . ?
B3 Ru1 Se2 72.07(13) . . ?
Se3 Ru1 Se2 84.196(19) . . ?
Se4 Ru1 Se2 94.544(19) . . ?
Se4 Ru1 Se2 167.95(2) 2_756 . ?
Se1 Ru1 Se2 79.441(19) . . ?
C7 Ru2 C8 37.11(17) . . ?
C7 Ru2 C10 77.7(2) . . ?
C8 Ru2 C10 67.0(2) . . ?
C7 Ru2 C9 66.33(19) . . ?
C8 Ru2 C9 37.55(18) . . ?
C10 Ru2 C9 36.74(19) . . ?
C7 Ru2 C6 37.58(19) . . ?
C8 Ru2 C6 67.67(19) . . ?
C10 Ru2 C6 65.2(2) . . ?
C9 Ru2 C6 78.4(2) . . ?
C7 Ru2 C5 67.0(2) . . ?
C8 Ru2 C5 80.1(2) . . ?
C10 Ru2 C5 36.40(19) . . ?
C9 Ru2 C5 66.64(19) . . ?
C6 Ru2 C5 36.58(19) . . ?
C7 Ru2 Se2 146.70(12) . . ?
C8 Ru2 Se2 169.81(14) . . ?
C10 Ru2 Se2 103.26(14) . . ?
C9 Ru2 Se2 132.40(13) . . ?
C6 Ru2 Se2 111.92(14) . . ?
C5 Ru2 Se2 93.78(14) . . ?
C7 Ru2 Se1 93.31(14) . . ?
C8 Ru2 Se1 109.43(14) . . ?
C10 Ru2 Se1 168.96(14) . . ?
C9 Ru2 Se1 144.28(14) . . ?
C6 Ru2 Se1 103.72(15) . . ?
C5 Ru2 Se1 133.89(14) . . ?
Se2 Ru2 Se1 80.68(2) . . ?
C7 Ru2 Se3 127.70(13) . . ?
C8 Ru2 Se3 96.87(13) . . ?
C10 Ru2 Se3 111.35(14) . . ?
C9 Ru2 Se3 90.37(14) . . ?
C6 Ru2 Se3 164.45(14) . . ?
C5 Ru2 Se3 146.12(14) . . ?
Se2 Ru2 Se3 83.588(19) . . ?
Se1 Ru2 Se3 79.17(2) . . ?
C1 Se1 Ru2 105.23(13) . . ?
C1 Se1 Ru1 83.75(12) . . ?
Ru2 Se1 Ru1 81.85(2) . . ?
C2 Se2 Ru2 107.12(12) . . ?
C2 Se2 Ru1 83.68(13) . . ?
Ru2 Se2 Ru1 81.982(18) . . ?
C3 Se3 Ru1 103.29(13) . . ?
C3 Se3 Ru2 114.75(12) . . ?
Ru1 Se3 Ru2 83.190(19) . . ?
C4 Se4 Ru1 102.87(12) . . ?
C4 Se4 Ru1 121.21(13) . 2_756 ?
Ru1 Se4 Ru1 92.37(2) . 2_756 ?

loop_
_geom_bond_atom_site_label_1
_geom_bond_atom_site_label_2
_geom_bond_distance
_geom_bond_site_symmetry_2
_geom_bond_publ_flag
B3 C2 1.681(7) . ?
B3 B7 1.704(8) . ?
B3 C1 1.729(6) . ?
B3 B8 1.765(8) . ?
B3 B4 1.827(7) . ?
B3 Ru1 2.369(5) . ?
B4 C1 1.711(6) . ?
B4 B5 1.745(8) . ?
B4 B9 1.757(8) . ?
B4 B8 1.790(9) . ?
B4 H4 1.1000 . ?
B5 C1 1.685(7) . ?
B5 B6 1.798(7) . ?
B5 B10 1.798(8) . ?
B5 B9 1.842(7) . ?
B5 H5 1.1000 . ?
B6 C1 1.713(6) . ?
B6 B11 1.733(7) . ?
B6 C2 1.751(7) . ?
B6 B10 1.785(8) . ?
B6 H6 1.1000 . ?
B7 C2 1.638(7) . ?
B7 B8 1.751(9) . ?
B7 B12 1.787(7) . ?
B7 B11 1.802(8) . ?
B7 H7 1.1000 . ?
B8 B9 1.727(8) . ?
B8 B12 1.778(9) . ?
B8 H8 1.1000 . ?
B9 B12 1.744(9) . ?
B9 B10 1.785(9) . ?
B9 H9 1.1000 . ?
B10 B12 1.776(7) . ?
B10 B11 1.781(8) . ?
B10 H10 1.1000 . ?
B11 C2 1.663(7) . ?
B11 B12 1.769(8) . ?
B11 H11 1.1000 . ?
B12 H12 1.1000 . ?
B13 C3 1.673(6) . ?
B13 C4 1.715(7) . ?
B13 B18 1.763(7) . ?
B13 B14 1.773(8) . ?
B13 B17 1.784(8) . ?
B13 H13 1.1000 . ?
B14 C3 1.673(7) . ?
B14 B15 1.711(8) . ?
B14 B19 1.733(8) . ?
B14 B18 1.769(8) . ?
B14 H14 1.1000 . ?
B15 C3 1.677(7) . ?
B15 B19 1.776(8) . ?
B15 B16 1.788(8) . ?
B15 B20 1.796(7) . ?
B15 H15 1.1000 . ?
B16 B21 1.723(7) . ?
B16 C4 1.730(7) . ?
B16 B20 1.735(8) . ?
B16 C3 1.741(7) . ?
B16 H16 1.1000 . ?
B17 C4 1.667(6) . ?
B17 B18 1.722(7) . ?
B17 B21 1.766(8) . ?
B17 B22 1.774(8) . ?
B17 H17 1.1000 . ?
B18 B19 1.698(8) . ?
B18 B22 1.734(9) . ?
B18 H18 1.1000 . ?
B19 B22 1.751(7) . ?
B19 B20 1.800(9) . ?
B19 H19 1.1000 . ?
B20 B22 1.750(8) . ?
B20 B21 1.756(7) . ?
B20 H20 1.1000 . ?
B21 C4 1.670(7) . ?
B21 B22 1.789(8) . ?
B21 H21 1.1000 . ?
B22 H22 1.1000 . ?
C1 C2 1.683(6) . ?
C1 Se1 1.926(4) . ?
C2 Se2 1.935(4) . ?
C3 C4 1.663(6) . ?
C3 Se3 1.992(4) . ?
C4 Se4 1.990(4) . ?
C5 C10 1.389(7) . ?
C5 C6 1.402(7) . ?
C5 C11 1.430(8) . ?
C5 Ru2 2.255(5) . ?
C6 C7 1.408(7) . ?
C6 Ru2 2.213(5) . ?
C6 H6A 0.9800 . ?
C7 C8 1.378(7) . ?
C7 Ru2 2.154(4) . ?
C7 H7A 0.9800 . ?
C8 C9 1.412(7) . ?
C8 C12 1.549(7) . ?
C8 Ru2 2.176(5) . ?
C9 C10 1.385(7) . ?
C9 Ru2 2.208(4) . ?
C9 H9A 0.9800 . ?
C10 Ru2 2.187(5) . ?
C10 H10A 0.9800 . ?
C11 H11A 0.9600 . ?
C11 H11B 0.9600 . ?
C11 H11C 0.9600 . ?
C12 C14 1.472(7) . ?
C12 C13 1.517(8) . ?
C12 H12A 0.9800 . ?
C13 H13A 0.9600 . ?
C13 H13B 0.9600 . ?
C13 H13C 0.9600 . ?
C14 H14A 0.9600 . ?
C14 H14B 0.9600 . ?
C14 H14C 0.9600 . ?
O1W O1W 1.28(2) 2_756 ?
O1W H1WA 0.8500 . ?
O1W H1WC 0.8501 . ?
O2W H2WA 0.8499 . ?
O2W H2WB 0.8499 . ?
O3W H3WD 0.8500 . ?
O3W H3WA 0.8500 . ?
Ru1 Se3 2.4307(6) . ?
Ru1 Se4 2.4505(6) . ?
Ru1 Se4 2.4919(7) 2_756 ?
Ru1 Se1 2.5122(6) . ?
Ru1 Se2 2.5375(6) . ?
Ru2 Se2 2.4762(6) . ?
Ru2 Se1 2.5088(6) . ?
Ru2 Se3 2.5226(6) . ?
Se4 Ru1 2.4919(7) 2_756 ?

loop_
_geom_torsion_atom_site_label_1
_geom_torsion_atom_site_label_2
_geom_torsion_atom_site_label_3
_geom_torsion_atom_site_label_4
_geom_torsion
_geom_torsion_site_symmetry_1
_geom_torsion_site_symmetry_2
_geom_torsion_site_symmetry_3
_geom_torsion_site_symmetry_4
_geom_torsion_publ_flag
C2 B3 B4 C1 36.5(3) . . . . ?
B7 B3 B4 C1 97.1(4) . . . . ?
B8 B3 B4 C1 134.9(4) . . . . ?
Ru1 B3 B4 C1 -69.7(3) . . . . ?
C2 B3 B4 B5 4.0(5) . . . . ?
B7 B3 B4 B5 64.6(5) . . . . ?
C1 B3 B4 B5 -32.5(3) . . . . ?
B8 B3 B4 B5 102.4(5) . . . . ?
Ru1 B3 B4 B5 -102.2(4) . . . . ?
C2 B3 B4 B9 -62.5(4) . . . . ?
B7 B3 B4 B9 -1.9(5) . . . . ?
C1 B3 B4 B9 -99.0(4) . . . . ?
B8 B3 B4 B9 35.9(4) . . . . ?
Ru1 B3 B4 B9 -168.7(3) . . . . ?
C2 B3 B4 B8 -98.4(4) . . . . ?
B7 B3 B4 B8 -37.8(4) . . . . ?
C1 B3 B4 B8 -134.9(4) . . . . ?
Ru1 B3 B4 B8 155.4(4) . . . . ?
B9 B4 B5 C1 131.3(4) . . . . ?
B8 B4 B5 C1 94.4(4) . . . . ?
B3 B4 B5 C1 32.5(3) . . . . ?
C1 B4 B5 B6 -34.0(3) . . . . ?
B9 B4 B5 B6 97.3(4) . . . . ?
B8 B4 B5 B6 60.4(5) . . . . ?
B3 B4 B5 B6 -1.5(5) . . . . ?
C1 B4 B5 B10 -96.8(4) . . . . ?
B9 B4 B5 B10 34.4(4) . . . . ?
B8 B4 B5 B10 -2.4(5) . . . . ?
B3 B4 B5 B10 -64.3(5) . . . . ?
C1 B4 B5 B9 -131.3(4) . . . . ?
B8 B4 B5 B9 -36.8(4) . . . . ?
B3 B4 B5 B9 -98.8(4) . . . . ?
B4 B5 B6 C1 34.4(3) . . . . ?
B10 B5 B6 C1 133.7(4) . . . . ?
B9 B5 B6 C1 95.9(4) . . . . ?
C1 B5 B6 B11 -95.4(4) . . . . ?
B4 B5 B6 B11 -61.0(5) . . . . ?
B10 B5 B6 B11 38.3(4) . . . . ?
B9 B5 B6 B11 0.5(5) . . . . ?
C1 B5 B6 C2 -35.9(3) . . . . ?
B4 B5 B6 C2 -1.5(5) . . . . ?
B10 B5 B6 C2 97.8(4) . . . . ?
B9 B5 B6 C2 60.0(4) . . . . ?
C1 B5 B6 B10 -133.7(4) . . . . ?
B4 B5 B6 B10 -99.3(4) . . . . ?
B9 B5 B6 B10 -37.8(4) . . . . ?
C1 B3 B7 C2 -36.6(3) . . . . ?
B8 B3 B7 C2 -134.2(4) . . . . ?
B4 B3 B7 C2 -96.8(4) . . . . ?
Ru1 B3 B7 C2 69.2(4) . . . . ?
C2 B3 B7 B8 134.2(4) . . . . ?
C1 B3 B7 B8 97.6(4) . . . . ?
B4 B3 B7 B8 37.4(4) . . . . ?
Ru1 B3 B7 B8 -156.6(5) . . . . ?
C2 B3 B7 B12 96.4(4) . . . . ?
C1 B3 B7 B12 59.8(5) . . . . ?
B8 B3 B7 B12 -37.8(4) . . . . ?
B4 B3 B7 B12 -0.4(5) . . . . ?
Ru1 B3 B7 B12 165.6(3) . . . . ?
C2 B3 B7 B11 33.7(3) . . . . ?
C1 B3 B7 B11 -2.9(5) . . . . ?
B8 B3 B7 B11 -100.5(4) . . . . ?
B4 B3 B7 B11 -63.1(5) . . . . ?
Ru1 B3 B7 B11 102.9(4) . . . . ?
C2 B7 B8 B9 -61.0(5) . . . . ?
B3 B7 B8 B9 -101.7(5) . . . . ?
B12 B7 B8 B9 36.6(4) . . . . ?
B11 B7 B8 B9 -0.4(5) . . . . ?
C2 B7 B8 B3 40.7(4) . . . . ?
B12 B7 B8 B3 138.3(4) . . . . ?
B11 B7 B8 B3 101.3(4) . . . . ?
C2 B7 B8 B12 -97.6(4) . . . . ?
B3 B7 B8 B12 -138.3(4) . . . . ?
B11 B7 B8 B12 -37.0(4) . . . . ?
C2 B7 B8 B4 2.5(5) . . . . ?
B3 B7 B8 B4 -38.2(4) . . . . ?
B12 B7 B8 B4 100.1(4) . . . . ?
B11 B7 B8 B4 63.1(5) . . . . ?
C2 B3 B8 B9 61.7(5) . . . . ?
B7 B3 B8 B9 100.6(5) . . . . ?
C1 B3 B8 B9 0.4(6) . . . . ?
B4 B3 B8 B9 -37.6(4) . . . . ?
Ru1 B3 B8 B9 -140.9(9) . . . . ?
C2 B3 B8 B7 -38.9(3) . . . . ?
C1 B3 B8 B7 -100.2(4) . . . . ?
B4 B3 B8 B7 -138.1(4) . . . . ?
Ru1 B3 B8 B7 118.5(10) . . . . ?
C2 B3 B8 B12 -1.5(5) . . . . ?
B7 B3 B8 B12 37.4(4) . . . . ?
C1 B3 B8 B12 -62.7(5) . . . . ?
B4 B3 B8 B12 -100.7(4) . . . . ?
Ru1 B3 B8 B12 156.0(9) . . . . ?
C2 B3 B8 B4 99.3(4) . . . . ?
B7 B3 B8 B4 138.1(4) . . . . ?
C1 B3 B8 B4 38.0(3) . . . . ?
Ru1 B3 B8 B4 -103.3(10) . . . . ?
C1 B4 B8 B9 100.0(4) . . . . ?
B5 B4 B8 B9 39.1(4) . . . . ?
B3 B4 B8 B9 138.4(4) . . . . ?
C1 B4 B8 B7 -1.9(5) . . . . ?
B5 B4 B8 B7 -62.8(5) . . . . ?
B9 B4 B8 B7 -101.9(5) . . . . ?
B3 B4 B8 B7 36.5(4) . . . . ?
C1 B4 B8 B3 -38.4(3) . . . . ?
B5 B4 B8 B3 -99.3(4) . . . . ?
B9 B4 B8 B3 -138.4(4) . . . . ?
C1 B4 B8 B12 62.2(5) . . . . ?
B5 B4 B8 B12 1.3(5) . . . . ?
B9 B4 B8 B12 -37.8(4) . . . . ?
B3 B4 B8 B12 100.6(4) . . . . ?
B7 B8 B9 B12 -37.1(4) . . . . ?
B3 B8 B9 B12 -98.9(5) . . . . ?
B4 B8 B9 B12 -137.3(4) . . . . ?
B7 B8 B9 B4 100.1(4) . . . . ?
B3 B8 B9 B4 38.4(4) . . . . ?
B12 B8 B9 B4 137.3(4) . . . . ?
B7 B8 B9 B10 0.7(6) . . . . ?
B3 B8 B9 B10 -61.0(6) . . . . ?
B12 B8 B9 B10 37.9(4) . . . . ?
B4 B8 B9 B10 -99.4(4) . . . . ?
B7 B8 B9 B5 63.8(5) . . . . ?
B3 B8 B9 B5 2.1(6) . . . . ?
B12 B8 B9 B5 101.0(4) . . . . ?
B4 B8 B9 B5 -36.3(4) . . . . ?
C1 B4 B9 B8 -96.7(4) . . . . ?
B5 B4 B9 B8 -138.3(4) . . . . ?
B3 B4 B9 B8 -35.9(4) . . . . ?
C1 B4 B9 B12 -57.2(5) . . . . ?
B5 B4 B9 B12 -98.8(4) . . . . ?
B8 B4 B9 B12 39.5(4) . . . . ?
B3 B4 B9 B12 3.6(5) . . . . ?
C1 B4 B9 B10 6.9(5) . . . . ?
B5 B4 B9 B10 -34.7(4) . . . . ?
B8 B4 B9 B10 103.6(4) . . . . ?
B3 B4 B9 B10 67.7(4) . . . . ?
C1 B4 B9 B5 41.6(3) . . . . ?
B8 B4 B9 B5 138.3(4) . . . . ?
B3 B4 B9 B5 102.4(4) . . . . ?
C1 B5 B9 B8 -3.8(5) . . . . ?
B4 B5 B9 B8 38.0(4) . . . . ?
B6 B5 B9 B8 -64.6(5) . . . . ?
B10 B5 B9 B8 -102.8(5) . . . . ?
C1 B5 B9 B12 61.3(5) . . . . ?
B4 B5 B9 B12 103.1(4) . . . . ?
B6 B5 B9 B12 0.5(5) . . . . ?
B10 B5 B9 B12 -37.7(4) . . . . ?
C1 B5 B9 B4 -41.8(4) . . . . ?
B6 B5 B9 B4 -102.6(4) . . . . ?
B10 B5 B9 B4 -140.8(4) . . . . ?
C1 B5 B9 B10 99.0(4) . . . . ?
B4 B5 B9 B10 140.8(4) . . . . ?
B6 B5 B9 B10 38.2(3) . . . . ?
C1 B6 B10 B12 63.1(5) . . . . ?
B11 B6 B10 B12 -35.9(4) . . . . ?
C2 B6 B10 B12 3.0(5) . . . . ?
B5 B6 B10 B12 101.8(4) . . . . ?
C1 B6 B10 B11 99.0(4) . . . . ?
C2 B6 B10 B11 38.9(3) . . . . ?
B5 B6 B10 B11 137.7(4) . . . . ?
C1 B6 B10 B9 1.2(4) . . . . ?
B11 B6 B10 B9 -97.7(4) . . . . ?
C2 B6 B10 B9 -58.8(4) . . . . ?
B5 B6 B10 B9 40.0(4) . . . . ?
C1 B6 B10 B5 -38.8(3) . . . . ?
B11 B6 B10 B5 -137.7(4) . . . . ?
C2 B6 B10 B5 -98.8(4) . . . . ?
B8 B9 B10 B12 -38.4(4) . . . . ?
B4 B9 B10 B12 -103.9(4) . . . . ?
B5 B9 B10 B12 -138.0(4) . . . . ?
B8 B9 B10 B11 -0.8(5) . . . . ?
B12 B9 B10 B11 37.6(4) . . . . ?
B4 B9 B10 B11 -66.3(5) . . . . ?
B5 B9 B10 B11 -100.4(4) . . . . ?
B8 B9 B10 B6 60.4(5) . . . . ?
B12 B9 B10 B6 98.8(4) . . . . ?
B4 B9 B10 B6 -5.1(5) . . . . ?
B5 B9 B10 B6 -39.2(3) . . . . ?
B8 B9 B10 B5 99.6(4) . . . . ?
B12 B9 B10 B5 138.0(4) . . . . ?
B4 B9 B10 B5 34.1(4) . . . . ?
C1 B5 B10 B12 -59.7(5) . . . . ?
B4 B5 B10 B12 2.6(5) . . . . ?
B6 B5 B10 B12 -99.4(4) . . . . ?
B9 B5 B10 B12 37.0(4) . . . . ?
C1 B5 B10 B11 3.1(5) . . . . ?
B4 B5 B10 B11 65.4(5) . . . . ?
B6 B5 B10 B11 -36.6(4) . . . . ?
B9 B5 B10 B11 99.8(4) . . . . ?
C1 B5 B10 B6 39.6(3) . . . . ?
B4 B5 B10 B6 102.0(4) . . . . ?
B9 B5 B10 B6 136.3(4) . . . . ?
C1 B5 B10 B9 -96.7(4) . . . . ?
B4 B5 B10 B9 -34.4(3) . . . . ?
B6 B5 B10 B9 -136.3(4) . . . . ?
C1 B6 B11 C2 35.4(3) . . . . ?
B10 B6 B11 C2 133.3(4) . . . . ?
B5 B6 B11 C2 95.2(4) . . . . ?
C1 B6 B11 B12 -61.2(4) . . . . ?
C2 B6 B11 B12 -96.6(4) . . . . ?
B10 B6 B11 B12 36.7(4) . . . . ?
B5 B6 B11 B12 -1.3(5) . . . . ?
C1 B6 B11 B10 -97.9(4) . . . . ?
C2 B6 B11 B10 -133.3(4) . . . . ?
B5 B6 B11 B10 -38.1(4) . . . . ?
C1 B6 B11 B7 2.7(5) . . . . ?
C2 B6 B11 B7 -32.6(3) . . . . ?
B10 B6 B11 B7 100.6(4) . . . . ?
B5 B6 B11 B7 62.6(5) . . . . ?
B12 B10 B11 C2 97.0(4) . . . . ?
B6 B10 B11 C2 -42.4(3) . . . . ?
B9 B10 B11 C2 59.8(5) . . . . ?
B5 B10 B11 C2 -4.9(5) . . . . ?
B12 B10 B11 B6 139.4(4) . . . . ?
B9 B10 B11 B6 102.3(4) . . . . ?
B5 B10 B11 B6 37.5(4) . . . . ?
B6 B10 B11 B12 -139.4(4) . . . . ?
B9 B10 B11 B12 -37.2(4) . . . . ?
B5 B10 B11 B12 -101.9(4) . . . . ?
B12 B10 B11 B7 37.7(4) . . . . ?
B6 B10 B11 B7 -101.8(4) . . . . ?
B9 B10 B11 B7 0.5(5) . . . . ?
B5 B10 B11 B7 -64.3(5) . . . . ?
B3 B7 B11 C2 -34.9(4) . . . . ?
B8 B7 B11 C2 -99.7(4) . . . . ?
B12 B7 B11 C2 -137.3(5) . . . . ?
C2 B7 B11 B6 35.0(3) . . . . ?
B3 B7 B11 B6 0.1(5) . . . . ?
B8 B7 B11 B6 -64.7(5) . . . . ?
B12 B7 B11 B6 -102.3(4) . . . . ?
C2 B7 B11 B12 137.3(5) . . . . ?
B3 B7 B11 B12 102.4(5) . . . . ?
B8 B7 B11 B12 37.6(4) . . . . ?
C2 B7 B11 B10 99.6(4) . . . . ?
B3 B7 B11 B10 64.7(5) . . . . ?
B8 B7 B11 B10 -0.1(5) . . . . ?
B12 B7 B11 B10 -37.7(4) . . . . ?
B8 B9 B12 B11 99.9(4) . . . . ?
B4 B9 B12 B11 60.3(5) . . . . ?
B10 B9 B12 B11 -38.5(4) . . . . ?
B5 B9 B12 B11 -1.3(5) . . . . ?
B8 B9 B12 B10 138.4(4) . . . . ?
B4 B9 B12 B10 98.8(4) . . . . ?
B5 B9 B12 B10 37.2(4) . . . . ?
B4 B9 B12 B8 -39.6(4) . . . . ?
B10 B9 B12 B8 -138.4(4) . . . . ?
B5 B9 B12 B8 -101.2(4) . . . . ?
B8 B9 B12 B7 35.7(4) . . . . ?
B4 B9 B12 B7 -3.9(5) . . . . ?
B10 B9 B12 B7 -102.7(4) . . . . ?
B5 B9 B12 B7 -65.5(5) . . . . ?
C2 B11 B12 B9 -63.4(5) . . . . ?
B6 B11 B12 B9 1.7(5) . . . . ?
B10 B11 B12 B9 38.8(4) . . . . ?
B7 B11 B12 B9 -99.1(5) . . . . ?
C2 B11 B12 B10 -102.2(4) . . . . ?
B6 B11 B12 B10 -37.1(4) . . . . ?
B7 B11 B12 B10 -137.9(4) . . . . ?
C2 B11 B12 B8 -1.3(5) . . . . ?
B6 B11 B12 B8 63.7(5) . . . . ?
B10 B11 B12 B8 100.9(5) . . . . ?
B7 B11 B12 B8 -37.0(4) . . . . ?
C2 B11 B12 B7 35.7(4) . . . . ?
B6 B11 B12 B7 100.7(4) . . . . ?
B10 B11 B12 B7 137.9(4) . . . . ?
B11 B10 B12 B9 -137.2(4) . . . . ?
B6 B10 B12 B9 -101.9(4) . . . . ?
B5 B10 B12 B9 -38.4(4) . . . . ?
B6 B10 B12 B11 35.3(4) . . . . ?
B9 B10 B12 B11 137.2(4) . . . . ?
B5 B10 B12 B11 98.8(4) . . . . ?
B11 B10 B12 B8 -100.6(4) . . . . ?
B6 B10 B12 B8 -65.3(5) . . . . ?
B9 B10 B12 B8 36.6(4) . . . . ?
B5 B10 B12 B8 -1.8(5) . . . . ?
B11 B10 B12 B7 -38.3(4) . . . . ?
B6 B10 B12 B7 -3.0(6) . . . . ?
B9 B10 B12 B7 98.9(5) . . . . ?
B5 B10 B12 B7 60.5(6) . . . . ?
B7 B8 B12 B9 139.2(4) . . . . ?
B3 B8 B12 B9 103.0(5) . . . . ?
B4 B8 B12 B9 37.9(4) . . . . ?
B9 B8 B12 B11 -101.2(4) . . . . ?
B7 B8 B12 B11 37.9(4) . . . . ?
B3 B8 B12 B11 1.7(6) . . . . ?
B4 B8 B12 B11 -63.3(5) . . . . ?
B9 B8 B12 B10 -37.6(4) . . . . ?
B7 B8 B12 B10 101.6(4) . . . . ?
B3 B8 B12 B10 65.4(5) . . . . ?
B4 B8 B12 B10 0.3(5) . . . . ?
B9 B8 B12 B7 -139.2(4) . . . . ?
B3 B8 B12 B7 -36.2(4) . . . . ?
B4 B8 B12 B7 -101.2(4) . . . . ?
C2 B7 B12 B9 65.9(5) . . . . ?
B3 B7 B12 B9 2.6(5) . . . . ?
B8 B7 B12 B9 -35.7(4) . . . . ?
B11 B7 B12 B9 102.3(4) . . . . ?
C2 B7 B12 B11 -36.3(4) . . . . ?
B3 B7 B12 B11 -99.6(4) . . . . ?
B8 B7 B12 B11 -137.9(4) . . . . ?
C2 B7 B12 B10 1.7(6) . . . . ?
B3 B7 B12 B10 -61.6(6) . . . . ?
B8 B7 B12 B10 -99.9(5) . . . . ?
B11 B7 B12 B10 38.0(4) . . . . ?
C2 B7 B12 B8 101.6(5) . . . . ?
B3 B7 B12 B8 38.3(4) . . . . ?
B11 B7 B12 B8 137.9(4) . . . . ?
C4 B13 B14 C3 36.9(3) . . . . ?
B18 B13 B14 C3 131.9(4) . . . . ?
B17 B13 B14 C3 96.2(4) . . . . ?
C3 B13 B14 B15 -32.5(3) . . . . ?
C4 B13 B14 B15 4.4(5) . . . . ?
B18 B13 B14 B15 99.4(4) . . . . ?
B17 B13 B14 B15 63.7(4) . . . . ?
C3 B13 B14 B19 -98.2(4) . . . . ?
C4 B13 B14 B19 -61.4(5) . . . . ?
B18 B13 B14 B19 33.7(4) . . . . ?
B17 B13 B14 B19 -2.0(5) . . . . ?
C3 B13 B14 B18 -131.9(4) . . . . ?
C4 B13 B14 B18 -95.0(4) . . . . ?
B17 B13 B14 B18 -35.7(4) . . . . ?
B19 B14 B15 C3 132.7(4) . . . . ?
B18 B14 B15 C3 95.0(4) . . . . ?
B13 B14 B15 C3 32.0(3) . . . . ?
C3 B14 B15 B19 -132.7(4) . . . . ?
B18 B14 B15 B19 -37.7(4) . . . . ?
B13 B14 B15 B19 -100.7(4) . . . . ?
C3 B14 B15 B16 -34.3(3) . . . . ?
B19 B14 B15 B16 98.5(4) . . . . ?
B18 B14 B15 B16 60.7(5) . . . . ?
B13 B14 B15 B16 -2.3(5) . . . . ?
C3 B14 B15 B20 -95.9(4) . . . . ?
B19 B14 B15 B20 36.8(4) . . . . ?
B18 B14 B15 B20 -0.9(5) . . . . ?
B13 B14 B15 B20 -63.9(5) . . . . ?
C3 B15 B16 B21 -94.9(4) . . . . ?
B14 B15 B16 B21 -61.0(5) . . . . ?
B19 B15 B16 B21 2.0(5) . . . . ?
B20 B15 B16 B21 39.2(4) . . . . ?
C3 B15 B16 C4 -34.6(3) . . . . ?
B14 B15 B16 C4 -0.7(5) . . . . ?
B19 B15 B16 C4 62.3(4) . . . . ?
B20 B15 B16 C4 99.5(4) . . . . ?
C3 B15 B16 B20 -134.1(4) . . . . ?
B14 B15 B16 B20 -100.2(4) . . . . ?
B19 B15 B16 B20 -37.2(4) . . . . ?
B14 B15 B16 C3 33.9(3) . . . . ?
B19 B15 B16 C3 96.9(4) . . . . ?
B20 B15 B16 C3 134.1(4) . . . . ?
C3 B13 B17 C4 -36.8(3) . . . . ?
B18 B13 B17 C4 -133.7(4) . . . . ?
B14 B13 B17 C4 -97.2(4) . . . . ?
C3 B13 B17 B18 96.9(4) . . . . ?
C4 B13 B17 B18 133.7(4) . . . . ?
B14 B13 B17 B18 36.6(4) . . . . ?
C3 B13 B17 B21 -3.5(4) . . . . ?
C4 B13 B17 B21 33.4(3) . . . . ?
B18 B13 B17 B21 -100.4(4) . . . . ?
B14 B13 B17 B21 -63.8(4) . . . . ?
C3 B13 B17 B22 60.8(4) . . . . ?
C4 B13 B17 B22 97.7(4) . . . . ?
B18 B13 B17 B22 -36.1(4) . . . . ?
B14 B13 B17 B22 0.5(5) . . . . ?
C4 B17 B18 B19 -61.6(5) . . . . ?
B21 B17 B18 B19 -0.8(5) . . . . ?
B22 B17 B18 B19 37.8(4) . . . . ?
B13 B17 B18 B19 -101.8(4) . . . . ?
C4 B17 B18 B22 -99.4(4) . . . . ?
B21 B17 B18 B22 -38.5(4) . . . . ?
B13 B17 B18 B22 -139.6(4) . . . . ?
C4 B17 B18 B13 40.2(3) . . . . ?
B21 B17 B18 B13 101.1(4) . . . . ?
B22 B17 B18 B13 139.6(4) . . . . ?
C4 B17 B18 B14 2.8(6) . . . . ?
B21 B17 B18 B14 63.7(5) . . . . ?
B22 B17 B18 B14 102.2(5) . . . . ?
B13 B17 B18 B14 -37.4(4) . . . . ?
C3 B13 B18 B19 5.4(5) . . . . ?
C4 B13 B18 B19 65.7(5) . . . . ?
B14 B13 B18 B19 -35.0(4) . . . . ?
B17 B13 B18 B19 103.8(5) . . . . ?
C3 B13 B18 B17 -98.5(4) . . . . ?
C4 B13 B18 B17 -38.1(3) . . . . ?
B14 B13 B18 B17 -138.8(4) . . . . ?
C3 B13 B18 B22 -60.6(5) . . . . ?
C4 B13 B18 B22 -0.3(5) . . . . ?
B14 B13 B18 B22 -101.0(4) . . . . ?
B17 B13 B18 B22 37.8(4) . . . . ?
C3 B13 B18 B14 40.4(4) . . . . ?
C4 B13 B18 B14 100.7(4) . . . . ?
B17 B13 B18 B14 138.8(4) . . . . ?
C3 B14 B18 B19 101.2(4) . . . . ?
B15 B14 B18 B19 39.6(4) . . . . ?
B13 B14 B18 B19 141.5(4) . . . . ?
C3 B14 B18 B17 -2.3(6) . . . . ?
B15 B14 B18 B17 -63.9(5) . . . . ?
B19 B14 B18 B17 -103.5(5) . . . . ?
B13 B14 B18 B17 38.0(4) . . . . ?
C3 B14 B18 B22 63.7(5) . . . . ?
B15 B14 B18 B22 2.2(5) . . . . ?
B19 B14 B18 B22 -37.4(4) . . . . ?
B13 B14 B18 B22 104.0(4) . . . . ?
C3 B14 B18 B13 -40.3(3) . . . . ?
B15 B14 B18 B13 -101.9(4) . . . . ?
B19 B14 B18 B13 -141.5(4) . . . . ?
B17 B18 B19 B14 101.3(4) . . . . ?
B22 B18 B19 B14 139.3(4) . . . . ?
B13 B18 B19 B14 35.1(4) . . . . ?
B17 B18 B19 B22 -37.9(4) . . . . ?
B13 B18 B19 B22 -104.2(4) . . . . ?
B14 B18 B19 B22 -139.3(4) . . . . ?
B17 B18 B19 B15 63.4(5) . . . . ?
B22 B18 B19 B15 101.3(4) . . . . ?
B13 B18 B19 B15 -2.8(5) . . . . ?
B14 B18 B19 B15 -38.0(4) . . . . ?
B17 B18 B19 B20 0.0(5) . . . . ?
B22 B18 B19 B20 37.9(4) . . . . ?
B13 B18 B19 B20 -66.2(5) . . . . ?
B14 B18 B19 B20 -101.3(4) . . . . ?
C3 B14 B19 B18 -95.3(4) . . . . ?
B15 B14 B19 B18 -136.4(4) . . . . ?
B13 B14 B19 B18 -34.4(4) . . . . ?
C3 B14 B19 B22 -58.0(5) . . . . ?
B15 B14 B19 B22 -99.2(5) . . . . ?
B18 B14 B19 B22 37.3(4) . . . . ?
B13 B14 B19 B22 2.9(6) . . . . ?
C3 B14 B19 B15 41.2(3) . . . . ?
B18 B14 B19 B15 136.4(4) . . . . ?
B13 B14 B19 B15 102.0(4) . . . . ?
C3 B14 B19 B20 4.7(5) . . . . ?
B15 B14 B19 B20 -36.4(4) . . . . ?
B18 B14 B19 B20 100.0(4) . . . . ?
B13 B14 B19 B20 65.6(5) . . . . ?
C3 B15 B19 B18 -0.9(5) . . . . ?
B14 B15 B19 B18 39.7(4) . . . . ?
B16 B15 B19 B18 -63.6(5) . . . . ?
B20 B15 B19 B18 -99.6(4) . . . . ?
C3 B15 B19 B14 -40.6(3) . . . . ?
B16 B15 B19 B14 -103.2(4) . . . . ?
B20 B15 B19 B14 -139.3(4) . . . . ?
C3 B15 B19 B22 62.8(5) . . . . ?
B14 B15 B19 B22 103.4(4) . . . . ?
B16 B15 B19 B22 0.2(5) . . . . ?
B20 B15 B19 B22 -35.9(4) . . . . ?
C3 B15 B19 B20 98.7(4) . . . . ?
B14 B15 B19 B20 139.3(4) . . . . ?
B16 B15 B19 B20 36.1(3) . . . . ?
B21 B16 B20 B22 -37.3(4) . . . . ?
C4 B16 B20 B22 2.0(5) . . . . ?
C3 B16 B20 B22 61.3(5) . . . . ?
B15 B16 B20 B22 99.6(4) . . . . ?
C4 B16 B20 B21 39.3(4) . . . . ?
C3 B16 B20 B21 98.6(4) . . . . ?
B15 B16 B20 B21 136.9(4) . . . . ?
B21 B16 B20 B15 -136.9(4) . . . . ?
C4 B16 B20 B15 -97.6(4) . . . . ?
C3 B16 B20 B15 -38.3(3) . . . . ?
B21 B16 B20 B19 -100.0(4) . . . . ?
C4 B16 B20 B19 -60.7(4) . . . . ?
C3 B16 B20 B19 -1.3(5) . . . . ?
B15 B16 B20 B19 36.9(3) . . . . ?
C3 B15 B20 B16 40.0(4) . . . . ?
B14 B15 B20 B16 101.9(4) . . . . ?
B19 B15 B20 B16 138.3(4) . . . . ?
C3 B15 B20 B22 -62.5(5) . . . . ?
B14 B15 B20 B22 -0.7(5) . . . . ?
B19 B15 B20 B22 35.7(4) . . . . ?
B16 B15 B20 B22 -102.5(4) . . . . ?
C3 B15 B20 B21 2.1(5) . . . . ?
B14 B15 B20 B21 64.0(5) . . . . ?
B19 B15 B20 B21 100.4(4) . . . . ?
B16 B15 B20 B21 -37.9(4) . . . . ?
C3 B15 B20 B19 -98.3(4) . . . . ?
B14 B15 B20 B19 -36.4(4) . . . . ?
B16 B15 B20 B19 -138.3(4) . . . . ?
B18 B19 B20 B16 63.2(5) . . . . ?
B14 B19 B20 B16 -2.0(5) . . . . ?
B22 B19 B20 B16 101.8(4) . . . . ?
B15 B19 B20 B16 -37.7(3) . . . . ?
B18 B19 B20 B22 -38.6(4) . . . . ?
B14 B19 B20 B22 -103.8(4) . . . . ?
B15 B19 B20 B22 -139.4(4) . . . . ?
B18 B19 B20 B21 0.8(5) . . . . ?
B14 B19 B20 B21 -64.5(5) . . . . ?
B22 B19 B20 B21 39.3(4) . . . . ?
B15 B19 B20 B21 -100.1(4) . . . . ?
B18 B19 B20 B15 100.9(4) . . . . ?
B14 B19 B20 B15 35.6(4) . . . . ?
B22 B19 B20 B15 139.4(4) . . . . ?
B20 B16 B21 C4 133.6(4) . . . . ?
C3 B16 B21 C4 35.0(3) . . . . ?
B15 B16 B21 C4 94.3(4) . . . . ?
C4 B16 B21 B20 -133.6(4) . . . . ?
C3 B16 B21 B20 -98.6(4) . . . . ?
B15 B16 B21 B20 -39.4(4) . . . . ?
C4 B16 B21 B17 -34.2(3) . . . . ?
B20 B16 B21 B17 99.4(4) . . . . ?
C3 B16 B21 B17 0.8(5) . . . . ?
B15 B16 B21 B17 60.0(5) . . . . ?
C4 B16 B21 B22 -97.6(4) . . . . ?
B20 B16 B21 B22 36.0(4) . . . . ?
C3 B16 B21 B22 -62.6(5) . . . . ?
B15 B16 B21 B22 -3.3(5) . . . . ?
B16 B20 B21 C4 -41.4(4) . . . . ?
B22 B20 B21 C4 97.8(4) . . . . ?
B15 B20 B21 C4 -2.8(5) . . . . ?
B19 B20 B21 C4 59.6(5) . . . . ?
B22 B20 B21 B16 139.2(4) . . . . ?
B15 B20 B21 B16 38.7(4) . . . . ?
B19 B20 B21 B16 101.0(4) . . . . ?
B16 B20 B21 B17 -102.2(4) . . . . ?
B22 B20 B21 B17 37.0(4) . . . . ?
B15 B20 B21 B17 -63.6(5) . . . . ?
B19 B20 B21 B17 -1.2(5) . . . . ?
B16 B20 B21 B22 -139.2(4) . . . . ?
B15 B20 B21 B22 -100.6(5) . . . . ?
B19 B20 B21 B22 -38.3(4) . . . . ?
B18 B17 B21 C4 -97.6(4) . . . . ?
B22 B17 B21 C4 -135.6(4) . . . . ?
B13 B17 B21 C4 -33.9(3) . . . . ?
C4 B17 B21 B16 35.6(4) . . . . ?
B18 B17 B21 B16 -62.0(5) . . . . ?
B22 B17 B21 B16 -100.0(4) . . . . ?
B13 B17 B21 B16 1.7(5) . . . . ?
C4 B17 B21 B20 98.8(4) . . . . ?
B18 B17 B21 B20 1.2(5) . . . . ?
B22 B17 B21 B20 -36.7(3) . . . . ?
B13 B17 B21 B20 64.9(4) . . . . ?
C4 B17 B21 B22 135.6(4) . . . . ?
B18 B17 B21 B22 38.0(3) . . . . ?
B13 B17 B21 B22 101.6(4) . . . . ?
B19 B18 B22 B20 -39.4(4) . . . . ?
B17 B18 B22 B20 100.0(4) . . . . ?
B13 B18 B22 B20 62.2(5) . . . . ?
B14 B18 B22 B20 -2.6(5) . . . . ?
B17 B18 B22 B19 139.4(4) . . . . ?
B13 B18 B22 B19 101.6(4) . . . . ?
B14 B18 B22 B19 36.8(4) . . . . ?
B19 B18 B22 B17 -139.4(4) . . . . ?
B13 B18 B22 B17 -37.7(3) . . . . ?
B14 B18 B22 B17 -102.5(4) . . . . ?
B19 B18 B22 B21 -101.8(4) . . . . ?
B17 B18 B22 B21 37.6(3) . . . . ?
B13 B18 B22 B21 -0.2(5) . . . . ?
B14 B18 B22 B21 -64.9(5) . . . . ?
B16 B20 B22 B18 -62.3(5) . . . . ?
B21 B20 B22 B18 -98.7(4) . . . . ?
B15 B20 B22 B18 2.0(5) . . . . ?
B19 B20 B22 B18 37.8(3) . . . . ?
B16 B20 B22 B19 -100.1(4) . . . . ?
B21 B20 B22 B19 -136.5(4) . . . . ?
B15 B20 B22 B19 -35.8(4) . . . . ?
B16 B20 B22 B17 -0.5(5) . . . . ?
B21 B20 B22 B17 -36.8(4) . . . . ?
B15 B20 B22 B17 63.9(5) . . . . ?
B19 B20 B22 B17 99.6(4) . . . . ?
B16 B20 B22 B21 36.4(4) . . . . ?
B15 B20 B22 B21 100.7(4) . . . . ?
B19 B20 B22 B21 136.5(4) . . . . ?
B14 B19 B22 B18 -38.0(4) . . . . ?
B15 B19 B22 B18 -100.1(4) . . . . ?
B20 B19 B22 B18 -136.6(4) . . . . ?
B18 B19 B22 B20 136.6(4) . . . . ?
B14 B19 B22 B20 98.6(5) . . . . ?
B15 B19 B22 B20 36.5(4) . . . . ?
B18 B19 B22 B17 35.5(4) . . . . ?
B14 B19 B22 B17 -2.5(6) . . . . ?
B15 B19 B22 B17 -64.7(5) . . . . ?
B20 B19 B22 B17 -101.1(4) . . . . ?
B18 B19 B22 B21 98.0(4) . . . . ?
B14 B19 B22 B21 60.0(6) . . . . ?
B15 B19 B22 B21 -2.2(5) . . . . ?
B20 B19 B22 B21 -38.6(4) . . . . ?
C4 B17 B22 B18 98.9(4) . . . . ?
B21 B17 B22 B18 137.1(4) . . . . ?
B13 B17 B22 B18 36.4(4) . . . . ?
C4 B17 B22 B20 -1.3(5) . . . . ?
B18 B17 B22 B20 -100.2(4) . . . . ?
B21 B17 B22 B20 36.9(4) . . . . ?
B13 B17 B22 B20 -63.8(5) . . . . ?
C4 B17 B22 B19 63.7(5) . . . . ?
B18 B17 B22 B19 -35.3(4) . . . . ?
B21 B17 B22 B19 101.8(4) . . . . ?
B13 B17 B22 B19 1.2(5) . . . . ?
C4 B17 B22 B21 -38.1(3) . . . . ?
B18 B17 B22 B21 -137.1(4) . . . . ?
B13 B17 B22 B21 -100.6(4) . . . . ?
C4 B21 B22 B18 0.6(5) . . . . ?
B16 B21 B22 B18 64.7(5) . . . . ?
B20 B21 B22 B18 101.0(4) . . . . ?
B17 B21 B22 B18 -37.3(3) . . . . ?
C4 B21 B22 B20 -100.4(4) . . . . ?
B16 B21 B22 B20 -36.3(4) . . . . ?
B17 B21 B22 B20 -138.3(4) . . . . ?
C4 B21 B22 B19 -60.7(5) . . . . ?
B16 B21 B22 B19 3.4(5) . . . . ?
B20 B21 B22 B19 39.7(4) . . . . ?
B17 B21 B22 B19 -98.6(4) . . . . ?
C4 B21 B22 B17 37.9(3) . . . . ?
B16 B21 B22 B17 102.0(4) . . . . ?
B20 B21 B22 B17 138.3(4) . . . . ?
B4 B5 C1 C2 -101.9(4) . . . . ?
B6 B5 C1 C2 39.8(3) . . . . ?
B10 B5 C1 C2 -0.2(5) . . . . ?
B9 B5 C1 C2 -60.8(4) . . . . ?
B6 B5 C1 B4 141.7(4) . . . . ?
B10 B5 C1 B4 101.7(4) . . . . ?
B9 B5 C1 B4 41.2(4) . . . . ?
B4 B5 C1 B6 -141.7(4) . . . . ?
B10 B5 C1 B6 -40.0(3) . . . . ?
B9 B5 C1 B6 -100.6(4) . . . . ?
B4 B5 C1 B3 -36.8(4) . . . . ?
B6 B5 C1 B3 104.9(4) . . . . ?
B10 B5 C1 B3 64.9(5) . . . . ?
B9 B5 C1 B3 4.4(5) . . . . ?
B4 B5 C1 Se1 104.0(4) . . . . ?
B6 B5 C1 Se1 -114.2(4) . . . . ?
B10 B5 C1 Se1 -154.2(3) . . . . ?
B9 B5 C1 Se1 145.2(4) . . . . ?
B5 B4 C1 C2 105.3(4) . . . . ?
B9 B4 C1 C2 61.1(4) . . . . ?
B8 B4 C1 C2 0.7(5) . . . . ?
B3 B4 C1 C2 -37.7(3) . . . . ?
B9 B4 C1 B5 -44.3(4) . . . . ?
B8 B4 C1 B5 -104.6(4) . . . . ?
B3 B4 C1 B5 -143.0(4) . . . . ?
B5 B4 C1 B6 37.7(4) . . . . ?
B9 B4 C1 B6 -6.6(5) . . . . ?
B8 B4 C1 B6 -67.0(4) . . . . ?
B3 B4 C1 B6 -105.4(4) . . . . ?
B5 B4 C1 B3 143.0(4) . . . . ?
B9 B4 C1 B3 98.8(4) . . . . ?
B8 B4 C1 B3 38.4(4) . . . . ?
B5 B4 C1 Se1 -120.5(4) . . . . ?
B9 B4 C1 Se1 -164.8(3) . . . . ?
B8 B4 C1 Se1 134.9(3) . . . . ?
B3 B4 C1 Se1 96.5(3) . . . . ?
B11 B6 C1 C2 -34.9(3) . . . . ?
B10 B6 C1 C2 -97.8(4) . . . . ?
B5 B6 C1 C2 -138.0(4) . . . . ?
B11 B6 C1 B5 103.1(4) . . . . ?
C2 B6 C1 B5 138.0(4) . . . . ?
B10 B6 C1 B5 40.2(3) . . . . ?
B11 B6 C1 B4 66.3(4) . . . . ?
C2 B6 C1 B4 101.2(4) . . . . ?
B10 B6 C1 B4 3.4(5) . . . . ?
B5 B6 C1 B4 -36.9(4) . . . . ?
B11 B6 C1 B3 -4.8(5) . . . . ?
C2 B6 C1 B3 30.1(3) . . . . ?
B10 B6 C1 B3 -67.7(4) . . . . ?
B5 B6 C1 B3 -107.9(4) . . . . ?
B11 B6 C1 Se1 -137.3(3) . . . . ?
C2 B6 C1 Se1 -102.4(3) . . . . ?
B10 B6 C1 Se1 159.8(3) . . . . ?
B5 B6 C1 Se1 119.6(4) . . . . ?
B7 B3 C1 C2 36.0(3) . . . . ?
B8 B3 C1 C2 98.9(4) . . . . ?
B4 B3 C1 C2 138.1(4) . . . . ?
Ru1 B3 C1 C2 -94.1(3) . . . . ?
C2 B3 C1 B5 -102.1(4) . . . . ?
B7 B3 C1 B5 -66.1(5) . . . . ?
B8 B3 C1 B5 -3.2(5) . . . . ?
B4 B3 C1 B5 35.9(4) . . . . ?
Ru1 B3 C1 B5 163.8(3) . . . . ?
C2 B3 C1 B4 -138.1(4) . . . . ?
B7 B3 C1 B4 -102.0(4) . . . . ?
B8 B3 C1 B4 -39.1(4) . . . . ?
Ru1 B3 C1 B4 127.9(3) . . . . ?
C2 B3 C1 B6 -31.1(3) . . . . ?
B7 B3 C1 B6 4.9(5) . . . . ?
B8 B3 C1 B6 67.8(5) . . . . ?
B4 B3 C1 B6 106.9(4) . . . . ?
Ru1 B3 C1 B6 -125.2(3) . . . . ?
C2 B3 C1 Se1 109.2(3) . . . . ?
B7 B3 C1 Se1 145.3(3) . . . . ?
B8 B3 C1 Se1 -151.8(3) . . . . ?
B4 B3 C1 Se1 -112.7(3) . . . . ?
Ru1 B3 C1 Se1 15.2(3) . . . . ?
B3 B7 C2 B11 141.2(4) . . . . ?
B8 B7 C2 B11 100.0(4) . . . . ?
B12 B7 C2 B11 37.0(4) . . . . ?
B8 B7 C2 B3 -41.2(4) . . . . ?
B12 B7 C2 B3 -104.2(5) . . . . ?
B11 B7 C2 B3 -141.2(4) . . . . ?
B3 B7 C2 C1 39.1(3) . . . . ?
B8 B7 C2 C1 -2.1(5) . . . . ?
B12 B7 C2 C1 -65.1(5) . . . . ?
B11 B7 C2 C1 -102.1(4) . . . . ?
B3 B7 C2 B6 104.6(4) . . . . ?
B8 B7 C2 B6 63.4(5) . . . . ?
B12 B7 C2 B6 0.4(6) . . . . ?
B11 B7 C2 B6 -36.6(4) . . . . ?
B3 B7 C2 Se2 -93.3(4) . . . . ?
B8 B7 C2 Se2 -134.5(3) . . . . ?
B12 B7 C2 Se2 162.5(3) . . . . ?
B11 B7 C2 Se2 125.5(4) . . . . ?
B6 B11 C2 B7 -142.1(4) . . . . ?
B12 B11 C2 B7 -37.4(4) . . . . ?
B10 B11 C2 B7 -100.1(4) . . . . ?
B6 B11 C2 B3 -104.2(4) . . . . ?
B12 B11 C2 B3 0.4(5) . . . . ?
B10 B11 C2 B3 -62.3(5) . . . . ?
B7 B11 C2 B3 37.8(4) . . . . ?
B6 B11 C2 C1 -37.1(3) . . . . ?
B12 B11 C2 C1 67.5(4) . . . . ?
B10 B11 C2 C1 4.8(5) . . . . ?
B7 B11 C2 C1 105.0(4) . . . . ?
B12 B11 C2 B6 104.6(4) . . . . ?
B10 B11 C2 B6 41.9(3) . . . . ?
B7 B11 C2 B6 142.1(4) . . . . ?
B6 B11 C2 Se2 109.4(4) . . . . ?
B12 B11 C2 Se2 -145.9(4) . . . . ?
B10 B11 C2 Se2 151.4(4) . . . . ?
B7 B11 C2 Se2 -108.5(4) . . . . ?
C1 B3 C2 B7 138.0(4) . . . . ?
B8 B3 C2 B7 40.2(4) . . . . ?
B4 B3 C2 B7 102.3(4) . . . . ?
Ru1 B3 C2 B7 -131.8(3) . . . . ?
B7 B3 C2 B11 -39.5(4) . . . . ?
C1 B3 C2 B11 98.5(4) . . . . ?
B8 B3 C2 B11 0.7(5) . . . . ?
B4 B3 C2 B11 62.8(5) . . . . ?
Ru1 B3 C2 B11 -171.4(3) . . . . ?
B7 B3 C2 C1 -138.0(4) . . . . ?
B8 B3 C2 C1 -97.8(4) . . . . ?
B4 B3 C2 C1 -35.7(3) . . . . ?
Ru1 B3 C2 C1 90.2(3) . . . . ?
B7 B3 C2 B6 -107.5(4) . . . . ?
C1 B3 C2 B6 30.5(3) . . . . ?
B8 B3 C2 B6 -67.3(5) . . . . ?
B4 B3 C2 B6 -5.2(5) . . . . ?
Ru1 B3 C2 B6 120.7(3) . . . . ?
B7 B3 C2 Se2 114.8(3) . . . . ?
C1 B3 C2 Se2 -107.2(3) . . . . ?
B8 B3 C2 Se2 155.0(3) . . . . ?
B4 B3 C2 Se2 -142.9(3) . . . . ?
Ru1 B3 C2 Se2 -17.0(3) . . . . ?
B5 C1 C2 B7 67.9(4) . . . . ?
B4 C1 C2 B7 0.9(5) . . . . ?
B6 C1 C2 B7 108.5(4) . . . . ?
B3 C1 C2 B7 -39.0(4) . . . . ?
Se1 C1 C2 B7 -134.5(3) . . . . ?
B5 C1 C2 B11 -3.0(5) . . . . ?
B4 C1 C2 B11 -70.0(4) . . . . ?
B6 C1 C2 B11 37.6(3) . . . . ?
B3 C1 C2 B11 -109.9(4) . . . . ?
Se1 C1 C2 B11 154.6(3) . . . . ?
B5 C1 C2 B3 107.0(4) . . . . ?
B4 C1 C2 B3 40.0(3) . . . . ?
B6 C1 C2 B3 147.5(4) . . . . ?
Se1 C1 C2 B3 -95.4(3) . . . . ?
B5 C1 C2 B6 -40.6(4) . . . . ?
B4 C1 C2 B6 -107.6(4) . . . . ?
B3 C1 C2 B6 -147.5(4) . . . . ?
Se1 C1 C2 B6 117.0(3) . . . . ?
B5 C1 C2 Se2 -156.4(3) . . . . ?
B4 C1 C2 Se2 136.6(3) . . . . ?
B6 C1 C2 Se2 -115.8(3) . . . . ?
B3 C1 C2 Se2 96.7(3) . . . . ?
Se1 C1 C2 Se2 1.2(4) . . . . ?
C1 B6 C2 B7 -100.0(4) . . . . ?
B11 B6 C2 B7 38.6(4) . . . . ?
B10 B6 C2 B7 -2.2(5) . . . . ?
B5 B6 C2 B7 -64.5(5) . . . . ?
C1 B6 C2 B11 -138.7(4) . . . . ?
B10 B6 C2 B11 -40.9(4) . . . . ?
B5 B6 C2 B11 -103.2(4) . . . . ?
C1 B6 C2 B3 -31.2(3) . . . . ?
B11 B6 C2 B3 107.5(4) . . . . ?
B10 B6 C2 B3 66.6(4) . . . . ?
B5 B6 C2 B3 4.3(5) . . . . ?
B11 B6 C2 C1 138.7(4) . . . . ?
B10 B6 C2 C1 97.8(4) . . . . ?
B5 B6 C2 C1 35.5(3) . . . . ?
C1 B6 C2 Se2 98.6(3) . . . . ?
B11 B6 C2 Se2 -122.7(4) . . . . ?
B10 B6 C2 Se2 -163.6(3) . . . . ?
B5 B6 C2 Se2 134.1(3) . . . . ?
B18 B13 C3 C4 95.9(4) . . . . ?
B14 B13 C3 C4 137.3(4) . . . . ?
B17 B13 C3 C4 35.9(3) . . . . ?
C4 B13 C3 B14 -137.3(4) . . . . ?
B18 B13 C3 B14 -41.4(4) . . . . ?
B17 B13 C3 B14 -101.4(4) . . . . ?
C4 B13 C3 B15 -102.2(4) . . . . ?
B18 B13 C3 B15 -6.3(5) . . . . ?
B14 B13 C3 B15 35.1(4) . . . . ?
B17 B13 C3 B15 -66.3(4) . . . . ?
C4 B13 C3 B16 -31.7(3) . . . . ?
B18 B13 C3 B16 64.1(5) . . . . ?
B14 B13 C3 B16 105.6(4) . . . . ?
B17 B13 C3 B16 4.2(5) . . . . ?
C4 B13 C3 Se3 104.9(4) . . . . ?
B18 B13 C3 Se3 -159.3(3) . . . . ?
B14 B13 C3 Se3 -117.8(4) . . . . ?
B17 B13 C3 Se3 140.8(3) . . . . ?
B15 B14 C3 C4 103.5(4) . . . . ?
B19 B14 C3 C4 61.0(5) . . . . ?
B18 B14 C3 C4 1.0(5) . . . . ?
B13 B14 C3 C4 -40.2(4) . . . . ?
B15 B14 C3 B13 143.7(4) . . . . ?
B19 B14 C3 B13 101.2(4) . . . . ?
B18 B14 C3 B13 41.2(4) . . . . ?
B19 B14 C3 B15 -42.5(4) . . . . ?
B18 B14 C3 B15 -102.5(4) . . . . ?
B13 B14 C3 B15 -143.7(4) . . . . ?
B15 B14 C3 B16 36.6(4) . . . . ?
B19 B14 C3 B16 -5.9(5) . . . . ?
B18 B14 C3 B16 -65.9(5) . . . . ?
B13 B14 C3 B16 -107.1(4) . . . . ?
B15 B14 C3 Se3 -102.9(4) . . . . ?
B19 B14 C3 Se3 -145.4(3) . . . . ?
B18 B14 C3 Se3 154.6(3) . . . . ?
B13 B14 C3 Se3 113.4(4) . . . . ?
B14 B15 C3 C4 -104.1(4) . . . . ?
B19 B15 C3 C4 -63.4(4) . . . . ?
B16 B15 C3 C4 38.2(3) . . . . ?
B20 B15 C3 C4 -0.7(5) . . . . ?
B14 B15 C3 B13 -36.0(4) . . . . ?
B19 B15 C3 B13 4.7(5) . . . . ?
B16 B15 C3 B13 106.3(4) . . . . ?
B20 B15 C3 B13 67.4(5) . . . . ?
B19 B15 C3 B14 40.8(4) . . . . ?
B16 B15 C3 B14 142.3(4) . . . . ?
B20 B15 C3 B14 103.4(4) . . . . ?
B14 B15 C3 B16 -142.3(4) . . . . ?
B19 B15 C3 B16 -101.5(4) . . . . ?
B20 B15 C3 B16 -38.9(4) . . . . ?
B14 B15 C3 Se3 118.9(4) . . . . ?
B19 B15 C3 Se3 159.6(3) . . . . ?
B16 B15 C3 Se3 -98.8(3) . . . . ?
B20 B15 C3 Se3 -137.7(3) . . . . ?
B21 B16 C3 C4 -35.3(3) . . . . ?
B20 B16 C3 C4 -98.4(4) . . . . ?
B15 B16 C3 C4 -139.0(4) . . . . ?
B21 B16 C3 B13 -3.3(5) . . . . ?
C4 B16 C3 B13 32.0(3) . . . . ?
B20 B16 C3 B13 -66.4(4) . . . . ?
B15 B16 C3 B13 -107.0(4) . . . . ?
B21 B16 C3 B14 67.8(5) . . . . ?
C4 B16 C3 B14 103.1(4) . . . . ?
B20 B16 C3 B14 4.6(5) . . . . ?
B15 B16 C3 B14 -35.9(4) . . . . ?
B21 B16 C3 B15 103.7(4) . . . . ?
C4 B16 C3 B15 139.0(4) . . . . ?
B20 B16 C3 B15 40.5(4) . . . . ?
B21 B16 C3 Se3 -145.9(3) . . . . ?
C4 B16 C3 Se3 -110.6(3) . . . . ?
B20 B16 C3 Se3 151.0(3) . . . . ?
B15 B16 C3 Se3 110.4(3) . . . . ?
B13 C3 C4 B17 -40.4(4) . . . . ?
B14 C3 C4 B17 0.7(5) . . . . ?
B15 C3 C4 B17 67.5(5) . . . . ?
B16 C3 C4 B17 106.6(4) . . . . ?
Se3 C3 C4 B17 -155.7(3) . . . . ?
B13 C3 C4 B21 -109.0(4) . . . . ?
B14 C3 C4 B21 -67.8(5) . . . . ?
B15 C3 C4 B21 -1.0(5) . . . . ?
B16 C3 C4 B21 38.0(4) . . . . ?
Se3 C3 C4 B21 135.7(3) . . . . ?
B14 C3 C4 B13 41.1(4) . . . . ?
B15 C3 C4 B13 107.9(4) . . . . ?
B16 C3 C4 B13 146.9(4) . . . . ?
Se3 C3 C4 B13 -115.3(3) . . . . ?
B13 C3 C4 B16 -146.9(4) . . . . ?
B14 C3 C4 B16 -105.8(4) . . . . ?
B15 C3 C4 B16 -39.0(4) . . . . ?
Se3 C3 C4 B16 97.8(3) . . . . ?
B13 C3 C4 Se4 100.6(3) . . . . ?
B14 C3 C4 Se4 141.7(3) . . . . ?
B15 C3 C4 Se4 -151.5(3) . . . . ?
B16 C3 C4 Se4 -112.5(4) . . . . ?
Se3 C3 C4 Se4 -14.7(4) . . . . ?
B18 B17 C4 C3 -2.2(5) . . . . ?
B21 B17 C4 C3 -103.5(4) . . . . ?
B22 B17 C4 C3 -64.1(5) . . . . ?
B13 B17 C4 C3 38.5(3) . . . . ?
B18 B17 C4 B21 101.3(4) . . . . ?
B22 B17 C4 B21 39.4(4) . . . . ?
B13 B17 C4 B21 142.0(4) . . . . ?
B18 B17 C4 B13 -40.6(4) . . . . ?
B21 B17 C4 B13 -142.0(4) . . . . ?
B22 B17 C4 B13 -102.6(4) . . . . ?
B18 B17 C4 B16 64.6(5) . . . . ?
B21 B17 C4 B16 -36.7(4) . . . . ?
B22 B17 C4 B16 2.7(5) . . . . ?
B13 B17 C4 B16 105.3(4) . . . . ?
B18 B17 C4 Se4 -143.7(3) . . . . ?
B21 B17 C4 Se4 115.0(4) . . . . ?
B22 B17 C4 Se4 154.4(3) . . . . ?
B13 B17 C4 Se4 -103.0(4) . . . . ?
B16 B21 C4 C3 -38.3(4) . . . . ?
B20 B21 C4 C3 2.4(5) . . . . ?
B17 B21 C4 C3 102.8(4) . . . . ?
B22 B21 C4 C3 64.0(4) . . . . ?
B16 B21 C4 B17 -141.1(4) . . . . ?
B20 B21 C4 B17 -100.4(4) . . . . ?
B22 B21 C4 B17 -38.8(3) . . . . ?
B16 B21 C4 B13 -103.2(4) . . . . ?
B20 B21 C4 B13 -62.5(5) . . . . ?
B17 B21 C4 B13 37.9(4) . . . . ?
B22 B21 C4 B13 -0.9(5) . . . . ?
B20 B21 C4 B16 40.7(4) . . . . ?
B17 B21 C4 B16 141.1(4) . . . . ?
B22 B21 C4 B16 102.3(4) . . . . ?
B16 B21 C4 Se4 110.9(4) . . . . ?
B20 B21 C4 Se4 151.6(3) . . . . ?
B17 B21 C4 Se4 -108.0(4) . . . . ?
B22 B21 C4 Se4 -146.8(3) . . . . ?
B18 B13 C4 C3 -98.4(3) . . . . ?
B14 B13 C4 C3 -36.5(3) . . . . ?
B17 B13 C4 C3 -137.1(4) . . . . ?
C3 B13 C4 B17 137.1(4) . . . . ?
B18 B13 C4 B17 38.8(3) . . . . ?
B14 B13 C4 B17 100.6(4) . . . . ?
C3 B13 C4 B21 99.1(4) . . . . ?
B18 B13 C4 B21 0.8(5) . . . . ?
B14 B13 C4 B21 62.6(4) . . . . ?
B17 B13 C4 B21 -38.0(4) . . . . ?
C3 B13 C4 B16 31.5(3) . . . . ?
B18 B13 C4 B16 -66.9(4) . . . . ?
B14 B13 C4 B16 -5.1(5) . . . . ?
B17 B13 C4 B16 -105.7(4) . . . . ?
C3 B13 C4 Se4 -111.6(3) . . . . ?
B18 B13 C4 Se4 150.0(3) . . . . ?
B14 B13 C4 Se4 -148.2(3) . . . . ?
B17 B13 C4 Se4 111.3(3) . . . . ?
B21 B16 C4 C3 138.6(4) . . . . ?
B20 B16 C4 C3 97.8(4) . . . . ?
B15 B16 C4 C3 34.4(3) . . . . ?
B21 B16 C4 B17 37.9(4) . . . . ?
B20 B16 C4 B17 -3.0(5) . . . . ?
C3 B16 C4 B17 -100.7(4) . . . . ?
B15 B16 C4 B17 -66.4(4) . . . . ?
B20 B16 C4 B21 -40.9(4) . . . . ?
C3 B16 C4 B21 -138.6(4) . . . . ?
B15 B16 C4 B21 -104.3(4) . . . . ?
B21 B16 C4 B13 108.0(4) . . . . ?
B20 B16 C4 B13 67.1(4) . . . . ?
C3 B16 C4 B13 -30.7(3) . . . . ?
B15 B16 C4 B13 3.7(4) . . . . ?
B21 B16 C4 Se4 -112.6(4) . . . . ?
B20 B16 C4 Se4 -153.5(3) . . . . ?
C3 B16 C4 Se4 108.7(3) . . . . ?
B15 B16 C4 Se4 143.1(3) . . . . ?
C10 C5 C6 C7 0.2(7) . . . . ?
C11 C5 C6 C7 -179.8(5) . . . . ?
Ru2 C5 C6 C7 -52.7(4) . . . . ?
C10 C5 C6 Ru2 52.9(4) . . . . ?
C11 C5 C6 Ru2 -127.1(5) . . . . ?
C5 C6 C7 C8 -0.7(7) . . . . ?
Ru2 C6 C7 C8 -55.5(4) . . . . ?
C5 C6 C7 Ru2 54.8(4) . . . . ?
C6 C7 C8 C9 -1.0(7) . . . . ?
Ru2 C7 C8 C9 -57.0(4) . . . . ?
C6 C7 C8 C12 179.6(4) . . . . ?
Ru2 C7 C8 C12 123.6(4) . . . . ?
C6 C7 C8 Ru2 56.0(4) . . . . ?
C7 C8 C9 C10 3.0(7) . . . . ?
C12 C8 C9 C10 -177.5(4) . . . . ?
Ru2 C8 C9 C10 -53.0(4) . . . . ?
C7 C8 C9 Ru2 56.0(4) . . . . ?
C12 C8 C9 Ru2 -124.5(4) . . . . ?
C8 C9 C10 C5 -3.7(7) . . . . ?
Ru2 C9 C10 C5 -56.3(4) . . . . ?
C8 C9 C10 Ru2 52.6(4) . . . . ?
C6 C5 C10 C9 2.1(7) . . . . ?
C11 C5 C10 C9 -177.9(5) . . . . ?
Ru2 C5 C10 C9 55.5(4) . . . . ?
C6 C5 C10 Ru2 -53.4(4) . . . . ?
C11 C5 C10 Ru2 126.6(5) . . . . ?
C7 C8 C12 C14 88.6(6) . . . . ?
C9 C8 C12 C14 -90.9(5) . . . . ?
Ru2 C8 C12 C14 178.2(4) . . . . ?
C7 C8 C12 C13 -43.6(7) . . . . ?
C9 C8 C12 C13 137.0(5) . . . . ?
Ru2 C8 C12 C13 46.0(6) . . . . ?
C2 B3 Ru1 Se3 -31.2(4) . . . . ?
B7 B3 Ru1 Se3 -83.8(5) . . . . ?
C1 B3 Ru1 Se3 28.1(4) . . . . ?
B8 B3 Ru1 Se3 170.7(9) . . . . ?
B4 B3 Ru1 Se3 80.4(4) . . . . ?
C2 B3 Ru1 Se4 101.7(2) . . . . ?
B7 B3 Ru1 Se4 49.0(4) . . . . ?
C1 B3 Ru1 Se4 160.9(2) . . . . ?
B8 B3 Ru1 Se4 -56.5(11) . . . . ?
B4 B3 Ru1 Se4 -146.8(3) . . . . ?
C2 B3 Ru1 Se4 -168.9(2) . . . 2_756 ?
B7 B3 Ru1 Se4 138.5(4) . . . 2_756 ?
C1 B3 Ru1 Se4 -109.7(2) . . . 2_756 ?
B8 B3 Ru1 Se4 33.0(10) . . . 2_756 ?
B4 B3 Ru1 Se4 -57.4(3) . . . 2_756 ?
C2 B3 Ru1 Se1 -70.8(2) . . . . ?
B7 B3 Ru1 Se1 -123.4(4) . . . . ?
C1 B3 Ru1 Se1 -11.5(2) . . . . ?
B8 B3 Ru1 Se1 131.1(11) . . . . ?
B4 B3 Ru1 Se1 40.8(3) . . . . ?
C2 B3 Ru1 Se2 13.0(2) . . . . ?
B7 B3 Ru1 Se2 -39.6(4) . . . . ?
C1 B3 Ru1 Se2 72.3(2) . . . . ?
B8 B3 Ru1 Se2 -145.1(11) . . . . ?
B4 B3 Ru1 Se2 124.6(4) . . . . ?
C6 C7 Ru2 C8 -133.3(5) . . . . ?
C8 C7 Ru2 C10 68.1(3) . . . . ?
C6 C7 Ru2 C10 -65.2(3) . . . . ?
C8 C7 Ru2 C9 31.2(3) . . . . ?
C6 C7 Ru2 C9 -102.1(4) . . . . ?
C8 C7 Ru2 C6 133.3(5) . . . . ?
C8 C7 Ru2 C5 104.7(4) . . . . ?
C6 C7 Ru2 C5 -28.6(3) . . . . ?
C8 C7 Ru2 Se2 163.6(2) . . . . ?
C6 C7 Ru2 Se2 30.3(5) . . . . ?
C8 C7 Ru2 Se1 -118.4(3) . . . . ?
C6 C7 Ru2 Se1 108.3(3) . . . . ?
C8 C7 Ru2 Se3 -39.5(4) . . . . ?
C6 C7 Ru2 Se3 -172.8(3) . . . . ?
C9 C8 Ru2 C7 128.9(5) . . . . ?
C12 C8 Ru2 C7 -115.9(6) . . . . ?
C7 C8 Ru2 C10 -100.2(3) . . . . ?
C9 C8 Ru2 C10 28.7(3) . . . . ?
C12 C8 Ru2 C10 143.9(5) . . . . ?
C7 C8 Ru2 C9 -128.9(5) . . . . ?
C12 C8 Ru2 C9 115.2(5) . . . . ?
C7 C8 Ru2 C6 -28.7(3) . . . . ?
C9 C8 Ru2 C6 100.2(3) . . . . ?
C12 C8 Ru2 C6 -144.6(5) . . . . ?
C7 C8 Ru2 C5 -64.6(3) . . . . ?
C9 C8 Ru2 C5 64.3(3) . . . . ?
C12 C8 Ru2 C5 179.5(4) . . . . ?
C7 C8 Ru2 Se2 -118.5(7) . . . . ?
C9 C8 Ru2 Se2 10.4(9) . . . . ?
C12 C8 Ru2 Se2 125.6(7) . . . . ?
C7 C8 Ru2 Se1 68.6(3) . . . . ?
C9 C8 Ru2 Se1 -162.5(3) . . . . ?
C12 C8 Ru2 Se1 -47.3(4) . . . . ?
C7 C8 Ru2 Se3 149.5(3) . . . . ?
C9 C8 Ru2 Se3 -81.6(3) . . . . ?
C12 C8 Ru2 Se3 33.6(4) . . . . ?
C9 C10 Ru2 C7 -66.7(3) . . . . ?
C5 C10 Ru2 C7 67.7(3) . . . . ?
C9 C10 Ru2 C8 -29.3(3) . . . . ?
C5 C10 Ru2 C8 105.1(4) . . . . ?
C5 C10 Ru2 C9 134.4(5) . . . . ?
C9 C10 Ru2 C6 -104.3(3) . . . . ?
C5 C10 Ru2 C6 30.1(3) . . . . ?
C9 C10 Ru2 C5 -134.4(5) . . . . ?
C9 C10 Ru2 Se2 147.4(3) . . . . ?
C5 C10 Ru2 Se2 -78.1(3) . . . . ?
C9 C10 Ru2 Se1 -102.8(7) . . . . ?
C5 C10 Ru2 Se1 31.7(9) . . . . ?
C9 C10 Ru2 Se3 59.2(3) . . . . ?
C5 C10 Ru2 Se3 -166.4(3) . . . . ?
C10 C9 Ru2 C7 101.4(3) . . . . ?
C8 C9 Ru2 C7 -30.8(3) . . . . ?
C10 C9 Ru2 C8 132.3(5) . . . . ?
C8 C9 Ru2 C10 -132.3(5) . . . . ?
C10 C9 Ru2 C6 63.9(3) . . . . ?
C8 C9 Ru2 C6 -68.4(3) . . . . ?
C10 C9 Ru2 C5 27.5(3) . . . . ?
C8 C9 Ru2 C5 -104.8(3) . . . . ?
C10 C9 Ru2 Se2 -45.2(4) . . . . ?
C8 C9 Ru2 Se2 -177.5(2) . . . . ?
C10 C9 Ru2 Se1 161.3(2) . . . . ?
C8 C9 Ru2 Se1 29.1(4) . . . . ?
C10 C9 Ru2 Se3 -126.9(3) . . . . ?
C8 C9 Ru2 Se3 100.8(3) . . . . ?
C5 C6 Ru2 C7 -132.4(5) . . . . ?
C5 C6 Ru2 C8 -104.0(3) . . . . ?
C7 C6 Ru2 C8 28.4(3) . . . . ?
C5 C6 Ru2 C10 -30.0(3) . . . . ?
C7 C6 Ru2 C10 102.4(3) . . . . ?
C5 C6 Ru2 C9 -66.3(3) . . . . ?
C7 C6 Ru2 C9 66.1(3) . . . . ?
C7 C6 Ru2 C5 132.4(5) . . . . ?
C5 C6 Ru2 Se2 65.0(3) . . . . ?
C7 C6 Ru2 Se2 -162.6(3) . . . . ?
C5 C6 Ru2 Se1 150.3(3) . . . . ?
C7 C6 Ru2 Se1 -77.3(3) . . . . ?
C5 C6 Ru2 Se3 -110.7(6) . . . . ?
C7 C6 Ru2 Se3 21.7(8) . . . . ?
C10 C5 Ru2 C7 -100.8(4) . . . . ?
C6 C5 Ru2 C7 29.3(3) . . . . ?
C11 C5 Ru2 C7 143.5(6) . . . . ?
C10 C5 Ru2 C8 -64.5(3) . . . . ?
C6 C5 Ru2 C8 65.6(3) . . . . ?
C11 C5 Ru2 C8 179.8(6) . . . . ?
C6 C5 Ru2 C10 130.1(5) . . . . ?
C11 C5 Ru2 C10 -115.7(7) . . . . ?
C10 C5 Ru2 C9 -27.7(3) . . . . ?
C6 C5 Ru2 C9 102.4(3) . . . . ?
C11 C5 Ru2 C9 -143.4(6) . . . . ?
C10 C5 Ru2 C6 -130.1(5) . . . . ?
C11 C5 Ru2 C6 114.2(7) . . . . ?
C10 C5 Ru2 Se2 107.3(3) . . . . ?
C6 C5 Ru2 Se2 -122.6(3) . . . . ?
C11 C5 Ru2 Se2 -8.4(5) . . . . ?
C10 C5 Ru2 Se1 -172.0(2) . . . . ?
C6 C5 Ru2 Se1 -41.9(4) . . . . ?
C11 C5 Ru2 Se1 72.3(6) . . . . ?
C10 C5 Ru2 Se3 23.2(5) . . . . ?
C6 C5 Ru2 Se3 153.3(3) . . . . ?
C11 C5 Ru2 Se3 -92.5(6) . . . . ?
C2 C1 Se1 Ru2 -31.1(3) . . . . ?
B5 C1 Se1 Ru2 122.4(4) . . . . ?
B4 C1 Se1 Ru2 -163.3(3) . . . . ?
B6 C1 Se1 Ru2 40.9(3) . . . . ?
B3 C1 Se1 Ru2 -94.1(3) . . . . ?
C2 C1 Se1 Ru1 48.7(3) . . . . ?
B5 C1 Se1 Ru1 -157.8(4) . . . . ?
B4 C1 Se1 Ru1 -83.5(3) . . . . ?
B6 C1 Se1 Ru1 120.6(3) . . . . ?
B3 C1 Se1 Ru1 -14.4(2) . . . . ?
C7 Ru2 Se1 C1 -109.54(18) . . . . ?
C8 Ru2 Se1 C1 -143.79(18) . . . . ?
C10 Ru2 Se1 C1 -74.4(7) . . . . ?
C9 Ru2 Se1 C1 -162.1(3) . . . . ?
C6 Ru2 Se1 C1 -72.97(19) . . . . ?
C5 Ru2 Se1 C1 -48.8(2) . . . . ?
Se2 Ru2 Se1 C1 37.48(13) . . . . ?
Se3 Ru2 Se1 C1 122.67(13) . . . . ?
C7 Ru2 Se1 Ru1 169.26(13) . . . . ?
C8 Ru2 Se1 Ru1 135.01(13) . . . . ?
C10 Ru2 Se1 Ru1 -155.6(7) . . . . ?
C9 Ru2 Se1 Ru1 116.7(2) . . . . ?
C6 Ru2 Se1 Ru1 -154.16(15) . . . . ?
C5 Ru2 Se1 Ru1 -130.0(2) . . . . ?
Se2 Ru2 Se1 Ru1 -43.715(17) . . . . ?
Se3 Ru2 Se1 Ru1 41.475(16) . . . . ?
B3 Ru1 Se1 C1 10.40(19) . . . . ?
Se3 Ru1 Se1 C1 -149.56(13) . . . . ?
Se4 Ru1 Se1 C1 -104.2(2) . . . . ?
Se4 Ru1 Se1 C1 104.00(13) 2_756 . . . ?
Se2 Ru1 Se1 C1 -63.81(13) . . . . ?
B3 Ru1 Se1 Ru2 116.81(13) . . . . ?
Se3 Ru1 Se1 Ru2 -43.140(16) . . . . ?
Se4 Ru1 Se1 Ru2 2.22(15) . . . . ?
Se4 Ru1 Se1 Ru2 -149.579(18) 2_756 . . . ?
Se2 Ru1 Se1 Ru2 42.605(17) . . . . ?
B7 C2 Se2 Ru2 161.6(3) . . . . ?
B11 C2 Se2 Ru2 -115.7(4) . . . . ?
B3 C2 Se2 Ru2 95.5(3) . . . . ?
C1 C2 Se2 Ru2 29.9(3) . . . . ?
B6 C2 Se2 Ru2 -37.6(3) . . . . ?
B7 C2 Se2 Ru1 82.0(4) . . . . ?
B11 C2 Se2 Ru1 164.7(4) . . . . ?
B3 C2 Se2 Ru1 15.9(2) . . . . ?
C1 C2 Se2 Ru1 -49.7(3) . . . . ?
B6 C2 Se2 Ru1 -117.2(3) . . . . ?
C7 Ru2 Se2 C2 44.1(3) . . . . ?
C8 Ru2 Se2 C2 149.1(7) . . . . ?
C10 Ru2 Se2 C2 131.8(2) . . . . ?
C9 Ru2 Se2 C2 157.7(2) . . . . ?
C6 Ru2 Se2 C2 63.5(2) . . . . ?
C5 Ru2 Se2 C2 96.2(2) . . . . ?
Se1 Ru2 Se2 C2 -37.66(14) . . . . ?
Se3 Ru2 Se2 C2 -117.69(14) . . . . ?
C7 Ru2 Se2 Ru1 124.9(3) . . . . ?
C8 Ru2 Se2 Ru1 -130.1(7) . . . . ?
C10 Ru2 Se2 Ru1 -147.36(14) . . . . ?
C9 Ru2 Se2 Ru1 -121.50(19) . . . . ?
C6 Ru2 Se2 Ru1 144.29(16) . . . . ?
C5 Ru2 Se2 Ru1 177.04(14) . . . . ?
Se1 Ru2 Se2 Ru1 43.154(16) . . . . ?
Se3 Ru2 Se2 Ru1 -36.879(16) . . . . ?
B3 Ru1 Se2 C2 -11.34(18) . . . . ?
Se3 Ru1 Se2 C2 146.81(12) . . . . ?
Se4 Ru1 Se2 C2 -120.04(12) . . . . ?
Se4 Ru1 Se2 C2 -20.67(16) 2_756 . . . ?
Se1 Ru1 Se2 C2 65.05(12) . . . . ?
B3 Ru1 Se2 Ru2 -119.68(13) . . . . ?
Se3 Ru1 Se2 Ru2 38.470(17) . . . . ?
Se4 Ru1 Se2 Ru2 131.619(18) . . . . ?
Se4 Ru1 Se2 Ru2 -129.01(9) 2_756 . . . ?
Se1 Ru1 Se2 Ru2 -43.285(16) . . . . ?
C4 C3 Se3 Ru1 21.8(3) . . . . ?
B13 C3 Se3 Ru1 -50.6(3) . . . . ?
B14 C3 Se3 Ru1 -130.8(4) . . . . ?
B15 C3 Se3 Ru1 156.7(3) . . . . ?
B16 C3 Se3 Ru1 88.2(3) . . . . ?
C4 C3 Se3 Ru2 110.4(3) . . . . ?
B13 C3 Se3 Ru2 38.0(4) . . . . ?
B14 C3 Se3 Ru2 -42.2(4) . . . . ?
B15 C3 Se3 Ru2 -114.7(3) . . . . ?
B16 C3 Se3 Ru2 176.7(2) . . . . ?
B3 Ru1 Se3 C3 118.2(3) . . . . ?
Se4 Ru1 Se3 C3 -17.83(13) . . . . ?
Se4 Ru1 Se3 C3 -106.34(13) 2_756 . . . ?
Se1 Ru1 Se3 C3 156.58(13) . . . . ?
Se2 Ru1 Se3 C3 76.38(13) . . . . ?
B3 Ru1 Se3 Ru2 4.3(2) . . . . ?
Se4 Ru1 Se3 Ru2 -131.727(17) . . . . ?
Se4 Ru1 Se3 Ru2 139.76(2) 2_756 . . . ?
Se1 Ru1 Se3 Ru2 42.684(15) . . . . ?
Se2 Ru1 Se3 Ru2 -37.516(17) . . . . ?
C7 Ru2 Se3 C3 129.7(2) . . . . ?
C8 Ru2 Se3 C3 106.89(19) . . . . ?
C10 Ru2 Se3 C3 38.9(2) . . . . ?
C9 Ru2 Se3 C3 69.81(19) . . . . ?
C6 Ru2 Se3 C3 113.1(6) . . . . ?
C5 Ru2 Se3 C3 24.4(3) . . . . ?
Se2 Ru2 Se3 C3 -62.86(14) . . . . ?
Se1 Ru2 Se3 C3 -144.56(14) . . . . ?
C7 Ru2 Se3 Ru1 -128.82(18) . . . . ?
C8 Ru2 Se3 Ru1 -151.58(14) . . . . ?
C10 Ru2 Se3 Ru1 140.43(15) . . . . ?
C9 Ru2 Se3 Ru1 171.34(13) . . . . ?
C6 Ru2 Se3 Ru1 -145.4(6) . . . . ?
C5 Ru2 Se3 Ru1 125.9(3) . . . . ?
Se2 Ru2 Se3 Ru1 38.666(16) . . . . ?
Se1 Ru2 Se3 Ru1 -43.032(16) . . . . ?
C3 C4 Se4 Ru1 -0.6(3) . . . . ?
B17 C4 Se4 Ru1 137.2(3) . . . . ?
B21 C4 Se4 Ru1 -147.2(3) . . . . ?
B13 C4 Se4 Ru1 66.0(3) . . . . ?
B16 C4 Se4 Ru1 -73.6(3) . . . . ?
C3 C4 Se4 Ru1 100.3(3) . . . 2_756 ?
B17 C4 Se4 Ru1 -121.9(3) . . . 2_756 ?
B21 C4 Se4 Ru1 -46.3(4) . . . 2_756 ?
B13 C4 Se4 Ru1 166.8(2) . . . 2_756 ?
B16 C4 Se4 Ru1 27.3(4) . . . 2_756 ?
B3 Ru1 Se4 C4 -145.57(19) . . . . ?
Se3 Ru1 Se4 C4 11.47(13) . . . . ?
Se4 Ru1 Se4 C4 118.92(13) 2_756 . . . ?
Se1 Ru1 Se4 C4 -33.3(2) . . . . ?
Se2 Ru1 Se4 C4 -72.98(13) . . . . ?
B3 Ru1 Se4 Ru1 91.65(13) . . . 2_756 ?
Se3 Ru1 Se4 Ru1 -111.311(17) . . . 2_756 ?
Se4 Ru1 Se4 Ru1 -3.87(2) 2_756 . . 2_756 ?
Se1 Ru1 Se4 Ru1 -156.05(14) . . . 2_756 ?
Se2 Ru1 Se4 Ru1 164.235(14) . . . 2_756 ?
